data_7008316
loop_
_publ_author_name
'Shafaei-Fallah, Maryam'
'Anson, Christopher E.'
'Fenske, Dieter'
'Rothenberger, Alexander'

_publ_section_title
;
 Functionalised trimethylsilyl reagents in cluster synthesis: reactions
 of Ph2P(S)SSiMe3 with group 11 salts.
;
_journal_issue 13
_journal_name_full 'Dalton transactions (Cambridge, England : 2003)'
_journal_page_first 2300
_journal_page_last 2304
_journal_paper_doi 10.1039/b501360g
_journal_year 2005
_chemical_formula_sum 'C323 H314 Cu48 O2 P18 S24'
_chemical_formula_weight 8604.56
_chemical_name_systematic
;
?
;
_space_group_IT_number 15
_symmetry_cell_setting monoclinic
_symmetry_space_group_name_Hall '-C 2yc'
_symmetry_space_group_name_H-M 'C 1 2/c 1'
_atom_sites_solution_hydrogens geom
_atom_sites_solution_primary direct
_atom_sites_solution_secondary difmap
_audit_creation_method SHELXL-97
_cell_angle_alpha 90.00
_cell_angle_beta 110.237(12)
_cell_angle_gamma 90.00
_cell_formula_units_Z 4
_cell_length_a 29.874(5)
_cell_length_b 33.135(6)
_cell_length_c 37.402(5)
_cell_measurement_reflns_used 3537
_cell_measurement_temperature 200(2)
_cell_measurement_theta_max 29.53
_cell_measurement_theta_min 3.62
_cell_volume 34738(10)
_computing_cell_refinement 'X-Area 1.09 (Stoe & Cie GmbH, 2000)'
_computing_data_collection 'WinXpose 1.05 (Stoe & Cie GmbH, 2000)'
_computing_data_reduction 'X-Area 1.09 (Stoe & Cie GmbH, 2000)'
_computing_molecular_graphics 'SHELXTL 5.1 (Bruker AXS Inc., 1997)'
_computing_publication_material 'SHELXTL 5.1 (Bruker AXS Inc., 1997)'
_computing_structure_refinement 'SHELXTL 5.1 (Bruker AXS Inc., 1997)'
_computing_structure_solution 'SHELXTL 5.1 (Bruker AXS Inc., 1997)'
_diffrn_ambient_temperature 200(2)
_diffrn_measured_fraction_theta_full 0.994
_diffrn_measured_fraction_theta_max 0.680
_diffrn_measurement_device_type 'Stoe IPDS II'
_diffrn_measurement_method 'area detector'
_diffrn_radiation_monochromator graphite
_diffrn_radiation_source 'fine-focus sealed tube'
_diffrn_radiation_type MoK\a
_diffrn_radiation_wavelength 0.71073
_diffrn_reflns_av_R_equivalents 0.0946
_diffrn_reflns_av_sigmaI/netI 0.0870
_diffrn_reflns_limit_h_max 33
_diffrn_reflns_limit_h_min -37
_diffrn_reflns_limit_k_max 34
_diffrn_reflns_limit_k_min -46
_diffrn_reflns_limit_l_max 48
_diffrn_reflns_limit_l_min -41
_diffrn_reflns_number 114224
_diffrn_reflns_theta_full 25.00
_diffrn_reflns_theta_max 31.91
_diffrn_reflns_theta_min 3.87
_exptl_absorpt_coefficient_mu 3.141
_exptl_absorpt_correction_type none
_exptl_crystal_colour orange
_exptl_crystal_density_diffrn 1.645
_exptl_crystal_density_method 'not measured'
_exptl_crystal_description block
_exptl_crystal_F_000 17256
_exptl_crystal_size_max 0.30
_exptl_crystal_size_mid 0.20
_exptl_crystal_size_min 0.20
_refine_diff_density_max 1.377
_refine_diff_density_min -0.821
_refine_diff_density_rms 0.148
_refine_ls_extinction_method none
_refine_ls_goodness_of_fit_ref 1.037
_refine_ls_hydrogen_treatment constr
_refine_ls_matrix_type full
_refine_ls_number_parameters 1376
_refine_ls_number_reflns 40730
_refine_ls_number_restraints 20
_refine_ls_restrained_S_all 1.038
_refine_ls_R_factor_all 0.1042
_refine_ls_R_factor_gt 0.0616
_refine_ls_shift/su_max 0.001
_refine_ls_shift/su_mean 0.000
_refine_ls_structure_factor_coef Fsqd
_refine_ls_weighting_details 'calc w=1/[\s^2^(Fo^2^)+(0.0911P)^2^+0.0000P] where P=(Fo^2^+2Fc^2^)/3'
_refine_ls_weighting_scheme calc
_refine_ls_wR_factor_gt 0.1559
_refine_ls_wR_factor_ref 0.1789
_reflns_number_gt 26658
_reflns_number_total 40730
_reflns_threshold_expression >2sigma(I)
_cod_data_source_file b501360g.txt
_cod_data_source_block 5
_cod_original_sg_symbol_H-M 'C 2/c'
_cod_database_code 7008316

loop_
_symmetry_equiv_pos_as_xyz
'x, y, z'
'-x, y, -z+1/2'
'x+1/2, y+1/2, z'
'-x+1/2, y+1/2, -z+1/2'
'-x, -y, -z'
'x, -y, z-1/2'
'-x+1/2, -y+1/2, -z'
'x+1/2, -y+1/2, z-1/2'

loop_
_atom_site_label
_atom_site_type_symbol
_atom_site_fract_x
_atom_site_fract_y
_atom_site_fract_z
_atom_site_U_iso_or_equiv
_atom_site_adp_type
_atom_site_occupancy
_atom_site_symmetry_multiplicity
_atom_site_calc_flag
_atom_site_refinement_flags
_atom_site_disorder_assembly
_atom_site_disorder_group
Cu1 Cu -0.02850(3) 0.29076(2) 0.20666(2) 0.0559(2) Uani 1 1 d . . .
Cu2 Cu 0.05895(3) 0.36214(2) 0.27667(2) 0.0546(2) Uani 1 1 d . . .
Cu3 Cu 0.08488(3) 0.26731(2) 0.232102(19) 0.04021(17) Uani 1 1 d . . .
Cu4 Cu 0.02795(3) 0.38178(2) 0.187712(19) 0.03981(17) Uani 1 1 d . . .
Cu5 Cu 0.08750(3) 0.325289(19) 0.188543(19) 0.03556(16) Uani 1 1 d . . .
Cu6 Cu 0.10061(3) 0.20868(2) 0.277783(18) 0.03778(16) Uani 1 1 d . . .
Cu7 Cu 0.11345(3) 0.40451(2) 0.235255(18) 0.03495(15) Uani 1 1 d . . .
Cu8 Cu 0.14961(3) 0.27990(2) 0.308498(19) 0.03926(17) Uani 1 1 d . . .
Cu9 Cu 0.15401(3) 0.36876(2) 0.304909(18) 0.03643(16) Uani 1 1 d . . .
Cu10 Cu 0.0000 0.43563(3) 0.2500 0.0324(2) Uani 1 2 d S . .
Cu11 Cu -0.03087(3) 0.441005(19) 0.173969(18) 0.03522(16) Uani 1 1 d . . .
Cu12 Cu -0.09332(3) 0.45347(2) 0.216234(17) 0.03483(15) Uani 1 1 d . . .
Cu13 Cu -0.06886(3) 0.36987(2) 0.13474(2) 0.03895(16) Uani 1 1 d . . .
Cu14 Cu -0.06334(3) 0.28149(2) 0.132227(18) 0.03623(16) Uani 1 1 d . . .
Cu15 Cu 0.02598(3) 0.24526(2) 0.165299(18) 0.03556(16) Uani 1 1 d . . .
Cu16 Cu -0.03925(3) 0.19799(2) 0.177745(17) 0.03498(15) Uani 1 1 d . . .
Cu17 Cu 0.0000 0.21493(3) 0.2500 0.0340(2) Uani 1 2 d S . .
Cu18 Cu 0.17169(3) 0.317271(19) 0.255353(18) 0.03579(16) Uani 1 1 d . . .
Cu19 Cu 0.00199(3) 0.332217(19) 0.121109(19) 0.03526(15) Uani 1 1 d . . .
Cu20 Cu 0.15359(3) 0.270187(19) 0.195470(17) 0.03360(15) Uani 1 1 d . . .
Cu21 Cu 0.07831(2) 0.27502(2) 0.125495(18) 0.03391(15) Uani 1 1 d . . .
Cu22 Cu 0.07896(2) 0.378123(19) 0.135667(18) 0.03286(15) Uani 1 1 d . . .
Cu23 Cu 0.16780(3) 0.375264(19) 0.196025(17) 0.03370(15) Uani 1 1 d . . .
Cu24 Cu 0.19885(3) 0.27820(2) 0.10599(2) 0.04592(19) Uani 1 1 d . . .
Cu25 Cu 0.19422(3) 0.36991(2) 0.10156(2) 0.04257(18) Uani 1 1 d . . .
S1 S 0.03947(6) 0.32548(4) 0.22472(4) 0.0412(3) Uani 1 1 d . . .
S2 S 0.16654(5) 0.25208(4) 0.25803(4) 0.0342(3) Uani 1 1 d . . .
S3 S 0.04364(5) 0.20276(4) 0.21353(3) 0.0293(3) Uani 1 1 d . . .
S4 S 0.08952(6) 0.25220(4) 0.32486(5) 0.0454(4) Uani 1 1 d . . .
S6 S 0.18796(5) 0.38116(4) 0.25989(3) 0.0309(3) Uani 1 1 d . . .
S7 S 0.05092(5) 0.44736(4) 0.21955(3) 0.0292(3) Uani 1 1 d . . .
S8 S -0.09862(6) 0.40028(4) 0.17545(4) 0.0436(4) Uani 1 1 d . . .
S10 S -0.00159(5) 0.39739(4) 0.12490(4) 0.0338(3) Uani 1 1 d . . .
S11 S -0.00381(5) 0.26871(4) 0.10746(3) 0.0311(3) Uani 1 1 d . . .
S12 S 0.13407(5) 0.32449(4) 0.15322(3) 0.0296(3) Uani 1 1 d . . .
S5 S 0.19979(5) 0.32424(4) 0.35057(4) 0.0352(3) Uani 1 1 d . . .
S9 S 0.12090(5) 0.32530(4) 0.40605(4) 0.0361(3) Uani 1 1 d . . .
P1 P 0.18811(5) 0.32504(4) 0.40097(4) 0.0311(3) Uani 1 1 d . . .
C1 C 0.21771(15) 0.36947(9) 0.42716(9) 0.0344(12) Uani 1 1 d G . .
C2 C 0.22749(17) 0.40300(12) 0.40875(8) 0.0524(17) Uani 1 1 d G . .
H2A H 0.2219 0.4020 0.3822 0.063 Uiso 1 1 calc R . .
C3 C 0.24544(19) 0.43795(10) 0.42924(12) 0.0610(19) Uani 1 1 d G . .
H3A H 0.2521 0.4609 0.4167 0.073 Uiso 1 1 calc R . .
C4 C 0.25363(18) 0.43938(11) 0.46813(12) 0.065(2) Uani 1 1 d G . .
H4A H 0.2659 0.4633 0.4821 0.078 Uiso 1 1 calc R . .
C5 C 0.24385(19) 0.40586(14) 0.48654(8) 0.063(2) Uani 1 1 d G . .
H5A H 0.2494 0.4068 0.5131 0.076 Uiso 1 1 calc R . .
C6 C 0.22590(18) 0.37091(11) 0.46605(9) 0.0552(18) Uani 1 1 d G . .
H6A H 0.2192 0.3480 0.4786 0.066 Uiso 1 1 calc R . .
C7 C 0.22185(13) 0.28201(9) 0.42683(11) 0.0376(13) Uani 1 1 d G . .
C8 C 0.27089(13) 0.28070(11) 0.43497(13) 0.0516(16) Uani 1 1 d G . .
H8A H 0.2868 0.3032 0.4291 0.062 Uiso 1 1 calc R . .
C9 C 0.29659(11) 0.24652(13) 0.45171(13) 0.0631(19) Uani 1 1 d G . .
H9A H 0.3301 0.2456 0.4573 0.076 Uiso 1 1 calc R . .
C10 C 0.27325(16) 0.21363(11) 0.46031(13) 0.0577(18) Uani 1 1 d G . .
H10A H 0.2908 0.1903 0.4717 0.069 Uiso 1 1 calc R . .
C11 C 0.22421(16) 0.21493(11) 0.45216(14) 0.068(2) Uani 1 1 d G . .
H11A H 0.2083 0.1925 0.4580 0.082 Uiso 1 1 calc R . .
C12 C 0.19851(11) 0.24912(12) 0.43542(13) 0.0539(17) Uani 1 1 d G . .
H12A H 0.1650 0.2500 0.4299 0.065 Uiso 1 1 calc R . .
P2 P 0.14414(5) 0.15588(4) 0.30786(4) 0.0322(3) Uani 1 1 d . . .
C13 C 0.21049(12) 0.16162(14) 0.31700(11) 0.0411(13) Uani 1 1 d G . .
C14 C 0.24092(17) 0.17754(19) 0.35114(11) 0.087(3) Uani 1 1 d G . .
H14A H 0.2292 0.1834 0.3712 0.105 Uiso 1 1 calc R . .
C15 C 0.28849(16) 0.1848(2) 0.35601(12) 0.124(5) Uani 1 1 d G . .
H15A H 0.3093 0.1957 0.3793 0.149 Uiso 1 1 calc R . .
C16 C 0.30564(13) 0.1761(2) 0.32673(15) 0.087(3) Uani 1 1 d G . .
H16A H 0.3382 0.1811 0.3301 0.104 Uiso 1 1 calc R . .
C17 C 0.27522(16) 0.16023(16) 0.29259(13) 0.0611(18) Uani 1 1 d G . .
H17A H 0.2869 0.1543 0.2726 0.073 Uiso 1 1 calc R . .
C18 C 0.22764(14) 0.15297(13) 0.28772(10) 0.0439(14) Uani 1 1 d G . .
H18A H 0.2069 0.1421 0.2644 0.053 Uiso 1 1 calc R . .
C19 C 0.12796(13) 0.10674(8) 0.28636(10) 0.0357(12) Uani 1 1 d G . .
C20 C 0.08065(13) 0.10082(11) 0.26347(11) 0.0483(15) Uani 1 1 d G . .
H20A H 0.0589 0.1228 0.2579 0.058 Uiso 1 1 calc R . .
C21 C 0.06516(13) 0.06275(13) 0.24877(12) 0.0619(19) Uani 1 1 d G . .
H21A H 0.0328 0.0587 0.2331 0.074 Uiso 1 1 calc R . .
C22 C 0.09699(18) 0.03059(10) 0.25696(14) 0.072(2) Uani 1 1 d G . .
H22A H 0.0864 0.0046 0.2469 0.087 Uiso 1 1 calc R . .
C23 C 0.14431(17) 0.03650(9) 0.27985(14) 0.066(2) Uani 1 1 d G . .
H23A H 0.1661 0.0145 0.2854 0.079 Uiso 1 1 calc R . .
C24 C 0.15979(12) 0.07458(11) 0.29455(12) 0.0490(16) Uani 1 1 d G . .
H24A H 0.1921 0.0786 0.3102 0.059 Uiso 1 1 calc R . .
C25 C 0.1421(2) 0.14752(18) 0.35566(15) 0.0419(14) Uani 1 1 d . . .
H25A H 0.1618 0.1685 0.3729 0.050 Uiso 1 1 calc R . .
H25B H 0.1570 0.1211 0.3650 0.050 Uiso 1 1 calc R . .
P3 P 0.08101(6) 0.14832(4) 0.35925(4) 0.0359(3) Uani 1 1 d . . .
C26 C 0.09808(15) 0.15350(11) 0.41062(7) 0.0375(12) Uani 1 1 d G . .
C27 C 0.08981(15) 0.19047(10) 0.42477(9) 0.0448(14) Uani 1 1 d G . .
H27A H 0.0747 0.2116 0.4077 0.054 Uiso 1 1 calc R . .
C28 C 0.10367(17) 0.19650(11) 0.46388(10) 0.0544(17) Uani 1 1 d G . .
H28A H 0.0980 0.2218 0.4736 0.065 Uiso 1 1 calc R . .
C29 C 0.12581(18) 0.16557(14) 0.48884(7) 0.062(2) Uani 1 1 d G . .
H29A H 0.1353 0.1697 0.5156 0.075 Uiso 1 1 calc R . .
C30 C 0.13408(18) 0.12860(12) 0.47469(9) 0.064(2) Uani 1 1 d G . .
H30A H 0.1492 0.1075 0.4917 0.077 Uiso 1 1 calc R . .
C31 C 0.12021(17) 0.12257(10) 0.43558(10) 0.0538(18) Uani 1 1 d G . .
H31A H 0.1259 0.0973 0.4259 0.065 Uiso 1 1 calc R . .
C32 C 0.05493(15) 0.09751(9) 0.35181(12) 0.0435(14) Uani 1 1 d G . .
C33 C 0.00916(15) 0.09444(11) 0.35320(14) 0.0565(17) Uani 1 1 d G . .
H33A H -0.0072 0.1180 0.3564 0.068 Uiso 1 1 calc R . .
C34 C -0.01272(14) 0.05692(14) 0.34985(15) 0.072(2) Uani 1 1 d G . .
H34A H -0.0440 0.0548 0.3508 0.086 Uiso 1 1 calc R . .
C35 C 0.01117(19) 0.02246(10) 0.34511(15) 0.070(2) Uani 1 1 d G . .
H35A H -0.0038 -0.0032 0.3428 0.084 Uiso 1 1 calc R . .
C36 C 0.05694(19) 0.02553(10) 0.34372(14) 0.067(2) Uani 1 1 d G . .
H36A H 0.0733 0.0020 0.3405 0.081 Uiso 1 1 calc R . .
C37 C 0.07882(14) 0.06305(12) 0.34707(13) 0.0559(17) Uani 1 1 d G . .
H37A H 0.1101 0.0651 0.3461 0.067 Uiso 1 1 calc R . .
P4 P -0.06647(5) 0.49403(4) 0.13865(4) 0.0318(3) Uani 1 1 d . . .
C38 C -0.03999(16) 0.54356(10) 0.15078(12) 0.0422(14) Uani 1 1 d G . .
C39 C -0.05004(18) 0.57508(13) 0.12467(12) 0.065(2) Uani 1 1 d G . .
H39A H -0.0695 0.5705 0.0989 0.078 Uiso 1 1 calc R . .
C40 C -0.0316(2) 0.61333(11) 0.13625(18) 0.089(3) Uani 1 1 d G . .
H40A H -0.0385 0.6349 0.1184 0.107 Uiso 1 1 calc R . .
C41 C -0.0031(2) 0.62005(11) 0.1739(2) 0.105(4) Uani 1 1 d G . .
H41A H 0.0095 0.6462 0.1819 0.126 Uiso 1 1 calc R . .
C42 C 0.00697(19) 0.58853(16) 0.20006(14) 0.088(3) Uani 1 1 d G . .
H42A H 0.0265 0.5931 0.2258 0.106 Uiso 1 1 calc R . .
C43 C -0.01148(17) 0.55029(13) 0.18848(11) 0.0592(18) Uani 1 1 d G . .
H43A H -0.0046 0.5287 0.2063 0.071 Uiso 1 1 calc R . .
C44 C -0.07346(15) 0.48493(12) 0.08951(8) 0.0389(13) Uani 1 1 d G . .
C45 C -0.03876(13) 0.49700(12) 0.07480(10) 0.0466(15) Uani 1 1 d G . .
H45A H -0.0134 0.5140 0.0893 0.056 Uiso 1 1 calc R . .
C46 C -0.04117(15) 0.48420(14) 0.03879(11) 0.0598(19) Uani 1 1 d G . .
H46A H -0.0175 0.4925 0.0287 0.072 Uiso 1 1 calc R . .
C47 C -0.07827(18) 0.45931(16) 0.01750(9) 0.064(2) Uani 1 1 d G . .
H47A H -0.0799 0.4506 -0.0071 0.077 Uiso 1 1 calc R . .
C48 C -0.11296(16) 0.44723(15) 0.03221(11) 0.071(2) Uani 1 1 d G . .
H48A H -0.1383 0.4302 0.0177 0.086 Uiso 1 1 calc R . .
C49 C -0.11056(14) 0.46004(14) 0.06822(11) 0.0572(18) Uani 1 1 d G . .
H49A H -0.1343 0.4518 0.0783 0.069 Uiso 1 1 calc R . .
C50 C -0.1302(2) 0.50281(18) 0.13553(15) 0.0382(13) Uani 1 1 d . . .
H50A H -0.1410 0.5290 0.1227 0.046 Uiso 1 1 calc R . .
H50B H -0.1505 0.4814 0.1194 0.046 Uiso 1 1 calc R . .
P5 P -0.13897(5) 0.50321(4) 0.18187(4) 0.0342(3) Uani 1 1 d . . .
C51 C -0.20614(11) 0.49792(11) 0.16440(11) 0.0361(12) Uani 1 1 d G . .
C52 C -0.23587(15) 0.52762(10) 0.14231(12) 0.0514(16) Uani 1 1 d G . .
H52A H -0.2226 0.5516 0.1362 0.062 Uiso 1 1 calc R . .
C53 C -0.28505(14) 0.52225(14) 0.12910(13) 0.070(2) Uani 1 1 d G . .
H53A H -0.3054 0.5425 0.1140 0.085 Uiso 1 1 calc R . .
C54 C -0.30450(11) 0.48717(16) 0.13798(15) 0.076(2) Uani 1 1 d G . .
H54A H -0.3381 0.4835 0.1290 0.091 Uiso 1 1 calc R . .
C55 C -0.27477(16) 0.45747(13) 0.16007(14) 0.065(2) Uani 1 1 d G . .
H55A H -0.2881 0.4335 0.1661 0.078 Uiso 1 1 calc R . .
C56 C -0.22559(15) 0.46285(10) 0.17329(11) 0.0482(15) Uani 1 1 d G . .
H56A H -0.2053 0.4426 0.1884 0.058 Uiso 1 1 calc R . .
C57 C -0.13172(17) 0.55458(9) 0.20025(11) 0.0399(13) Uani 1 1 d G . .
C58 C -0.13301(18) 0.55805(10) 0.23692(11) 0.0554(17) Uani 1 1 d G . .
H58A H -0.1339 0.5345 0.2511 0.066 Uiso 1 1 calc R . .
C59 C -0.1330(2) 0.59599(13) 0.25279(11) 0.066(2) Uani 1 1 d G . .
H59A H -0.1338 0.5984 0.2779 0.079 Uiso 1 1 calc R . .
C60 C -0.1316(2) 0.63045(10) 0.23200(15) 0.066(2) Uani 1 1 d G . .
H60A H -0.1316 0.6564 0.2429 0.080 Uiso 1 1 calc R . .
C61 C -0.1303(2) 0.62698(9) 0.19533(15) 0.078(3) Uani 1 1 d G . .
H61A H -0.1294 0.6505 0.1811 0.093 Uiso 1 1 calc R . .
C62 C -0.1304(2) 0.58904(12) 0.17946(11) 0.066(2) Uani 1 1 d G . .
H62A H -0.1295 0.5867 0.1544 0.079 Uiso 1 1 calc R . .
P6 P 0.19422(6) 0.22586(4) 0.17090(4) 0.0349(3) Uani 1 1 d . . .
C63 C 0.26130(12) 0.23326(13) 0.19145(12) 0.0439(14) Uani 1 1 d G . .
C64 C 0.29001(17) 0.23328(16) 0.16908(11) 0.0614(19) Uani 1 1 d G . .
H64A H 0.2762 0.2292 0.1424 0.074 Uiso 1 1 calc R . .
C65 C 0.33889(17) 0.23931(17) 0.18581(17) 0.084(3) Uani 1 1 d G . .
H65A H 0.3585 0.2393 0.1705 0.101 Uiso 1 1 calc R . .
C66 C 0.35907(12) 0.24533(17) 0.22491(18) 0.087(3) Uani 1 1 d G . .
H66A H 0.3925 0.2495 0.2363 0.104 Uiso 1 1 calc R . .
C67 C 0.33037(17) 0.24531(16) 0.24728(12) 0.079(2) Uani 1 1 d G . .
H67A H 0.3442 0.2494 0.2740 0.094 Uiso 1 1 calc R . .
C68 C 0.28148(16) 0.23927(15) 0.23055(11) 0.0560(17) Uani 1 1 d G . .
H68A H 0.2619 0.2393 0.2458 0.067 Uiso 1 1 calc R . .
C69 C 0.18892(13) 0.17308(8) 0.18384(11) 0.0354(12) Uani 1 1 d G . .
C70 C 0.22358(12) 0.14439(11) 0.18567(12) 0.0451(14) Uani 1 1 d G . .
H70A H 0.2528 0.1524 0.1829 0.054 Uiso 1 1 calc R . .
C71 C 0.21556(15) 0.10401(10) 0.19153(13) 0.0564(18) Uani 1 1 d G . .
H71A H 0.2393 0.0844 0.1928 0.068 Uiso 1 1 calc R . .
C72 C 0.17288(17) 0.09232(8) 0.19556(13) 0.0595(19) Uani 1 1 d G . .
H72A H 0.1674 0.0647 0.1996 0.071 Uiso 1 1 calc R . .
C73 C 0.13821(13) 0.12101(12) 0.19374(12) 0.0557(18) Uani 1 1 d G . .
H73A H 0.1090 0.1130 0.1965 0.067 Uiso 1 1 calc R . .
C74 C 0.14623(12) 0.16139(11) 0.18788(12) 0.0436(14) Uani 1 1 d G . .
H74A H 0.1225 0.1810 0.1866 0.052 Uiso 1 1 calc R . .
C75 C 0.1789(2) 0.22759(17) 0.12061(16) 0.0393(13) Uani 1 1 d . . .
H75A H 0.1928 0.2042 0.1111 0.047 Uiso 1 1 calc R . .
P7 P 0.11344(6) 0.23040(4) 0.09656(4) 0.0379(3) Uani 1 1 d . . .
C76 C 0.08665(15) 0.17950(9) 0.08759(12) 0.0458(15) Uani 1 1 d G . .
C77 C 0.03733(15) 0.17608(11) 0.07163(13) 0.0569(18) Uani 1 1 d G . .
H77A H 0.0180 0.1996 0.0663 0.068 Uiso 1 1 calc R . .
C78 C 0.01627(13) 0.13819(13) 0.06353(15) 0.069(2) Uani 1 1 d G . .
H78A H -0.0174 0.1358 0.0526 0.083 Uiso 1 1 calc R . .
C79 C 0.04454(18) 0.10372(10) 0.07139(15) 0.074(2) Uani 1 1 d G . .
H79A H 0.0301 0.0778 0.0659 0.089 Uiso 1 1 calc R . .
C80 C 0.09386(18) 0.10715(10) 0.08735(14) 0.073(2) Uani 1 1 d G . .
H80A H 0.1132 0.0836 0.0927 0.087 Uiso 1 1 calc R . .
C81 C 0.11492(13) 0.14504(13) 0.09545(13) 0.0575(18) Uani 1 1 d G . .
H81A H 0.1486 0.1474 0.1064 0.069 Uiso 1 1 calc R . .
C82 C 0.1057(2) 0.24559(14) 0.04793(10) 0.0539(17) Uani 1 1 d G . .
C83 C 0.1124(3) 0.21862(14) 0.02175(15) 0.084(3) Uani 1 1 d G . .
H83A H 0.1202 0.1913 0.0288 0.101 Uiso 1 1 calc R . .
C84 C 0.1075(3) 0.2317(2) -0.01473(14) 0.115(4) Uani 1 1 d G . .
H84A H 0.1121 0.2132 -0.0326 0.138 Uiso 1 1 calc R . .
C85 C 0.0960(3) 0.2717(2) -0.02502(12) 0.125(5) Uani 1 1 d G . .
H85A H 0.0927 0.2806 -0.0500 0.150 Uiso 1 1 calc R . .
C86 C 0.0894(3) 0.29864(17) 0.00116(17) 0.111(4) Uani 1 1 d G . .
H86A H 0.0815 0.3260 -0.0059 0.133 Uiso 1 1 calc R . .
C87 C 0.0942(2) 0.28560(13) 0.03764(15) 0.074(2) Uani 1 1 d G . .
H87A H 0.0897 0.3040 0.0555 0.089 Uiso 1 1 calc R . .
P8 P 0.11055(5) 0.42236(4) 0.10407(4) 0.0322(3) Uani 1 1 d . . .
C88 C 0.09437(15) 0.47488(8) 0.10958(10) 0.0350(12) Uani 1 1 d G . .
C89 C 0.09191(16) 0.50480(10) 0.08292(8) 0.0441(14) Uani 1 1 d G . .
H89A H 0.0955 0.4980 0.0594 0.053 Uiso 1 1 calc R . .
C90 C 0.08418(17) 0.54470(9) 0.09068(10) 0.0540(17) Uani 1 1 d G . .
H90A H 0.0825 0.5652 0.0725 0.065 Uiso 1 1 calc R . .
C91 C 0.07891(18) 0.55468(8) 0.12511(12) 0.0533(17) Uani 1 1 d G . .
H91A H 0.0736 0.5819 0.1304 0.064 Uiso 1 1 calc R . .
C92 C 0.08136(17) 0.52475(11) 0.15177(9) 0.0494(15) Uani 1 1 d G . .
H92A H 0.0778 0.5316 0.1753 0.059 Uiso 1 1 calc R . .
C93 C 0.08910(15) 0.48485(10) 0.14400(9) 0.0440(14) Uani 1 1 d G . .
H93A H 0.0908 0.4644 0.1622 0.053 Uiso 1 1 calc R . .
C94 C 0.08529(14) 0.41553(12) 0.05265(7) 0.0386(13) Uani 1 1 d G . .
C95 C 0.11229(12) 0.42143(14) 0.02938(10) 0.0528(17) Uani 1 1 d G . .
H95A H 0.1449 0.4288 0.0403 0.063 Uiso 1 1 calc R . .
C96 C 0.09152(16) 0.41649(16) -0.00982(10) 0.069(2) Uani 1 1 d G . .
H96A H 0.1100 0.4205 -0.0257 0.083 Uiso 1 1 calc R . .
C97 C 0.04375(17) 0.40566(15) -0.02575(7) 0.0603(19) Uani 1 1 d G . .
H97A H 0.0296 0.4023 -0.0525 0.072 Uiso 1 1 calc R . .
C98 C 0.01675(13) 0.39977(14) -0.00248(10) 0.0578(18) Uani 1 1 d G . .
H98A H -0.0159 0.3924 -0.0134 0.069 Uiso 1 1 calc R . .
C99 C 0.03752(13) 0.40470(13) 0.03672(10) 0.0472(15) Uani 1 1 d G . .
H99A H 0.0191 0.4007 0.0526 0.057 Uiso 1 1 calc R . .
C100 C 0.1760(2) 0.42097(16) 0.11733(14) 0.0358(12) Uani 1 1 d . . .
H10B H 0.1879 0.4441 0.1060 0.043 Uiso 1 1 calc R . .
P9 P 0.20490(5) 0.41902(4) 0.16787(4) 0.0336(3) Uani 1 1 d . . .
C101 C 0.26944(13) 0.40533(12) 0.17525(13) 0.0432(14) Uani 1 1 d G . .
C102 C 0.28374(17) 0.36588(12) 0.18592(15) 0.0635(19) Uani 1 1 d G . .
H10C H 0.2617 0.3470 0.1893 0.076 Uiso 1 1 calc R . .
C103 C 0.3304(2) 0.35411(14) 0.19161(18) 0.084(3) Uani 1 1 d G . .
H10D H 0.3401 0.3272 0.1989 0.100 Uiso 1 1 calc R . .
C104 C 0.36268(14) 0.38179(19) 0.18664(18) 0.088(3) Uani 1 1 d G . .
H10E H 0.3945 0.3737 0.1905 0.106 Uiso 1 1 calc R . .
C105 C 0.34838(16) 0.42123(17) 0.17597(19) 0.092(3) Uani 1 1 d G . .
H10F H 0.3705 0.4401 0.1726 0.110 Uiso 1 1 calc R . .
C106 C 0.30176(17) 0.43300(11) 0.17028(17) 0.072(2) Uani 1 1 d G . .
H10G H 0.2920 0.4600 0.1630 0.086 Uiso 1 1 calc R . .
C107 C 0.21332(15) 0.47059(8) 0.18709(9) 0.0366(12) Uani 1 1 d G . .
C108 C 0.20640(16) 0.50465(10) 0.16411(8) 0.0461(15) Uani 1 1 d G . .
H10H H 0.1968 0.5018 0.1372 0.055 Uiso 1 1 calc R . .
C109 C 0.21353(17) 0.54286(9) 0.18047(11) 0.0520(16) Uani 1 1 d G . .
H10I H 0.2088 0.5661 0.1648 0.062 Uiso 1 1 calc R . .
C110 C 0.22757(18) 0.54700(8) 0.21980(11) 0.0572(18) Uani 1 1 d G . .
H11B H 0.2324 0.5731 0.2310 0.069 Uiso 1 1 calc R . .
C111 C 0.23449(18) 0.51294(11) 0.24278(8) 0.062(2) Uani 1 1 d G . .
H11C H 0.2441 0.5158 0.2697 0.074 Uiso 1 1 calc R . .
C112 C 0.22737(17) 0.47474(9) 0.22642(9) 0.0473(15) Uani 1 1 d G . .
H11D H 0.2321 0.4515 0.2421 0.057 Uiso 1 1 calc R . .
O1 O 0.2185(2) 0.32333(13) 0.08651(15) 0.0647(15) Uani 1 1 d . A .
C113 C 0.2479(4) 0.3228(2) 0.0639(3) 0.076(2) Uani 1 1 d . . .
C114 C 0.2634(13) 0.2805(9) 0.0561(10) 0.162(11) Uiso 0.54 1 d P A 1
H11E H 0.2360 0.2662 0.0383 0.243 Uiso 0.54 1 calc PR A 1
H11F H 0.2755 0.2653 0.0801 0.243 Uiso 0.54 1 calc PR A 1
H11G H 0.2886 0.2828 0.0450 0.243 Uiso 0.54 1 calc PR A 1
C115 C 0.2964(11) 0.3391(10) 0.0868(9) 0.163(11) Uiso 0.54 1 d P A 1
H11H H 0.3115 0.3215 0.1086 0.245 Uiso 0.54 1 calc PR A 1
H11I H 0.2931 0.3663 0.0958 0.245 Uiso 0.54 1 calc PR A 1
H11J H 0.3162 0.3403 0.0707 0.245 Uiso 0.54 1 calc PR A 1
C116 C 0.2239(9) 0.3535(7) 0.0283(7) 0.119(7) Uiso 0.54 1 d P A 1
H11K H 0.1924 0.3434 0.0127 0.178 Uiso 0.54 1 calc PR A 1
H11L H 0.2444 0.3551 0.0127 0.178 Uiso 0.54 1 calc PR A 1
H11M H 0.2207 0.3804 0.0380 0.178 Uiso 0.54 1 calc PR A 1
C117 C 0.2315(8) 0.2871(6) 0.0347(6) 0.083(6) Uiso 0.46 1 d P A 2
H11N H 0.2314 0.2619 0.0484 0.125 Uiso 0.46 1 calc PR A 2
H11O H 0.2537 0.2846 0.0207 0.125 Uiso 0.46 1 calc PR A 2
H11P H 0.1993 0.2926 0.0168 0.125 Uiso 0.46 1 calc PR A 2
C118 C 0.2990(11) 0.3082(10) 0.0894(8) 0.122(9) Uiso 0.46 1 d P A 2
H11Q H 0.2970 0.2810 0.0990 0.183 Uiso 0.46 1 calc PR A 2
H11R H 0.3121 0.3268 0.1109 0.183 Uiso 0.46 1 calc PR A 2
H11S H 0.3199 0.3078 0.0742 0.183 Uiso 0.46 1 calc PR A 2
C119 C 0.2516(7) 0.3656(5) 0.0512(5) 0.114(8) Uiso 0.46 1 d P A 2
H11T H 0.2201 0.3749 0.0345 0.171 Uiso 0.46 1 calc PR A 2
H11U H 0.2739 0.3665 0.0372 0.171 Uiso 0.46 1 calc PR A 2
H11V H 0.2632 0.3833 0.0735 0.171 Uiso 0.46 1 calc PR A 2
C127 C -0.1696(7) 0.6735(5) 0.0863(5) 0.238(10) Uiso 1 1 d R . .
H12B H -0.1884 0.6966 0.0898 0.357 Uiso 1 1 d R . .
H12C H -0.1548 0.6801 0.0673 0.357 Uiso 1 1 d R . .
H12D H -0.1440 0.6669 0.1104 0.357 Uiso 1 1 d R . .
C121 C -0.2032(4) 0.6398(3) 0.0725(3) 0.153(5) Uiso 1 1 d G . .
C122 C -0.1855(3) 0.6033(4) 0.0648(3) 0.140(5) Uiso 1 1 d G . .
H122 H -0.1525 0.6006 0.0684 0.168 Uiso 1 1 calc R . .
C123 C -0.2160(5) 0.5706(3) 0.0518(3) 0.183(7) Uiso 1 1 d G . .
H123 H -0.2040 0.5457 0.0465 0.220 Uiso 1 1 calc R . .
C124 C -0.2642(4) 0.5745(4) 0.0465(3) 0.173(6) Uiso 1 1 d G . .
H124 H -0.2851 0.5522 0.0376 0.208 Uiso 1 1 calc R . .
C125 C -0.2819(3) 0.6110(4) 0.0542(3) 0.187(7) Uiso 1 1 d G . .
H125 H -0.3148 0.6137 0.0506 0.224 Uiso 1 1 calc R . .
C126 C -0.2514(5) 0.6437(3) 0.0672(3) 0.186(7) Uiso 1 1 d G . .
H126 H -0.2634 0.6686 0.0725 0.224 Uiso 1 1 calc R . .
C137 C 0.2178(10) 0.4249(9) 0.5868(8) 0.303(14) Uiso 1 1 d . . .
H13A H 0.1832 0.4240 0.5737 0.454 Uiso 1 1 calc R . .
H13B H 0.2250 0.4246 0.6144 0.454 Uiso 1 1 calc R . .
H13C H 0.2325 0.4014 0.5794 0.454 Uiso 1 1 calc R . .
C131 C 0.2359(4) 0.4599(2) 0.5766(3) 0.122(4) Uiso 1 1 d G . .
C132 C 0.2851(4) 0.4623(3) 0.5946(3) 0.168(6) Uiso 1 1 d G . .
H132 H 0.3016 0.4421 0.6122 0.201 Uiso 1 1 calc R . .
C133 C 0.3102(3) 0.4945(4) 0.5867(3) 0.194(7) Uiso 1 1 d G . .
H133 H 0.3438 0.4961 0.5989 0.233 Uiso 1 1 calc R . .
C134 C 0.2861(4) 0.5241(3) 0.5609(3) 0.184(7) Uiso 1 1 d G . .
H134 H 0.3032 0.5460 0.5555 0.220 Uiso 1 1 calc R . .
C135 C 0.2369(4) 0.5216(2) 0.5430(2) 0.136(5) Uiso 1 1 d G . .
H135 H 0.2204 0.5419 0.5254 0.163 Uiso 1 1 calc R . .
C136 C 0.2118(3) 0.4895(3) 0.5509(2) 0.108(3) Uiso 1 1 d G . .
H136 H 0.1782 0.4878 0.5386 0.130 Uiso 1 1 calc R . .
C147 C -0.0584(8) 0.3194(6) -0.0947(5) 0.199(8) Uiso 1 1 d U . .
H14B H -0.0260 0.3289 -0.0906 0.299 Uiso 0.39 1 calc PR B 1
H14C H -0.0814 0.3397 -0.1092 0.299 Uiso 0.39 1 calc PR B 1
H14D H -0.0639 0.2940 -0.1090 0.299 Uiso 0.39 1 calc PR B 1
H14E H -0.0236 0.3207 -0.0869 0.299 Uiso 0.61 1 calc PR B 2
H14F H -0.0725 0.3417 -0.1123 0.299 Uiso 0.61 1 calc PR B 2
H14G H -0.0697 0.2937 -0.1076 0.299 Uiso 0.61 1 calc PR B 2
C141 C -0.0648(11) 0.3123(9) -0.0548(7) 0.154(13) Uiso 0.39 1 d PGU C 1
C142 C -0.0492(8) 0.2973(7) -0.0179(8) 0.143(12) Uiso 0.39 1 d PGU C 1
H142 H -0.0251 0.2771 -0.0105 0.172 Uiso 0.39 1 calc PR C 1
C143 C -0.0689(7) 0.3117(6) 0.0083(5) 0.059(5) Uiso 0.39 1 d PG C 1
H143 H -0.0583 0.3014 0.0336 0.071 Uiso 0.39 1 calc PR C 1
C144 C -0.1041(7) 0.3412(5) -0.0025(5) 0.069(5) Uiso 0.39 1 d PG C 1
H144 H -0.1176 0.3511 0.0154 0.083 Uiso 0.39 1 calc PR C 1
C145 C -0.1197(6) 0.3563(5) -0.0395(6) 0.079(6) Uiso 0.39 1 d PG C 1
H145 H -0.1437 0.3764 -0.0468 0.094 Uiso 0.39 1 calc PR C 1
C146 C -0.1000(10) 0.3418(8) -0.0656(4) 0.096(9) Uiso 0.39 1 d PGU C 1
H146 H -0.1106 0.3521 -0.0909 0.115 Uiso 0.39 1 calc PR C 1
C241 C -0.0723(6) 0.3227(5) -0.0619(3) 0.086(5) Uiso 0.61 1 d PGU C 2
C242 C -0.0421(5) 0.2997(5) -0.0322(5) 0.119(6) Uiso 0.61 1 d PGU C 2
H242 H -0.0184 0.2831 -0.0364 0.143 Uiso 0.61 1 calc PR C 2
C243 C -0.0466(7) 0.3008(6) 0.0035(4) 0.179(11) Uiso 0.61 1 d PG C 2
H243 H -0.0260 0.2851 0.0238 0.214 Uiso 0.61 1 calc PR C 2
C244 C -0.0813(8) 0.3250(7) 0.0096(4) 0.107(6) Uiso 0.61 1 d PG C 2
H244 H -0.0844 0.3258 0.0341 0.129 Uiso 0.61 1 calc PR C 2
C245 C -0.1115(6) 0.3480(6) -0.0200(7) 0.167(10) Uiso 0.61 1 d PG C 2
H245 H -0.1352 0.3646 -0.0158 0.200 Uiso 0.61 1 calc PR C 2
C246 C -0.1070(5) 0.3469(4) -0.0558(5) 0.091(5) Uiso 0.61 1 d PGU C 2
H246 H -0.1276 0.3626 -0.0760 0.110 Uiso 0.61 1 calc PR C 2
C157 C 0.3468(7) 0.3434(6) 0.2990(6) 0.210(8) Uiso 1 1 d . . .
H15B H 0.3665 0.3258 0.3194 0.315 Uiso 1 1 calc R . .
H15C H 0.3472 0.3335 0.2744 0.315 Uiso 1 1 calc R . .
H15D H 0.3139 0.3433 0.2989 0.315 Uiso 1 1 calc R . .
C151 C 0.3663(4) 0.3857(2) 0.3054(3) 0.132(4) Uiso 1 1 d G . .
C152 C 0.3426(3) 0.4162(3) 0.2805(2) 0.128(4) Uiso 1 1 d G . .
H152 H 0.3175 0.4097 0.2575 0.153 Uiso 1 1 calc R . .
C153 C 0.3557(3) 0.4563(3) 0.2893(2) 0.127(4) Uiso 1 1 d G . .
H153 H 0.3395 0.4771 0.2723 0.152 Uiso 1 1 calc R . .
C154 C 0.3923(3) 0.4658(2) 0.3230(3) 0.135(4) Uiso 1 1 d G . .
H154 H 0.4013 0.4932 0.3290 0.161 Uiso 1 1 calc R . .
C155 C 0.4160(3) 0.4353(3) 0.3479(2) 0.154(5) Uiso 1 1 d G . .
H155 H 0.4411 0.4418 0.3709 0.185 Uiso 1 1 calc R . .
C156 C 0.4029(3) 0.3953(3) 0.3391(3) 0.157(6) Uiso 1 1 d G . .
H156 H 0.4191 0.3744 0.3561 0.189 Uiso 1 1 calc R . .
C167 C -0.011(2) 0.1776(15) -0.0348(16) 0.53(3) Uiso 1 1 d . . .
H16B H -0.0073 0.2062 -0.0397 0.802 Uiso 1 1 calc R . .
H16C H 0.0099 0.1612 -0.0439 0.802 Uiso 1 1 calc R . .
H16D H -0.0036 0.1734 -0.0074 0.802 Uiso 1 1 calc R . .
C161 C -0.0645(4) 0.1648(4) -0.0564(3) 0.175(6) Uiso 1 1 d G . .
C162 C -0.0827(4) 0.1265(4) -0.0549(3) 0.172(6) Uiso 1 1 d G . .
H162 H -0.0635 0.1068 -0.0381 0.207 Uiso 1 1 calc R . .
C163 C -0.1290(4) 0.1171(3) -0.0780(3) 0.134(4) Uiso 1 1 d G . .
H163 H -0.1415 0.0909 -0.0770 0.161 Uiso 1 1 calc R . .
C164 C -0.1571(3) 0.1460(4) -0.1026(3) 0.152(5) Uiso 1 1 d G . .
H164 H -0.1888 0.1395 -0.1183 0.182 Uiso 1 1 calc R . .
C165 C -0.1389(5) 0.1843(3) -0.1041(3) 0.278(13) Uiso 1 1 d G . .
H165 H -0.1582 0.2040 -0.1209 0.334 Uiso 1 1 calc R . .
C166 C -0.0926(5) 0.1937(3) -0.0810(4) 0.194(7) Uiso 1 1 d G . .
H166 H -0.0802 0.2199 -0.0820 0.232 Uiso 1 1 calc R . .
C177 C 0.5208(12) 0.5117(11) 0.5624(10) 0.181(9) Uiso 0.50 1 d PU . .
H17B H 0.5431 0.5139 0.5485 0.272 Uiso 0.50 1 calc PR . .
H17C H 0.5335 0.4927 0.5836 0.272 Uiso 0.50 1 calc PR . .
H17D H 0.5167 0.5382 0.5725 0.272 Uiso 0.50 1 calc PR . .
C171 C 0.4707(5) 0.4959(6) 0.5345(6) 0.165(7) Uiso 0.50 1 d PGU . .
C172 C 0.4306(7) 0.4883(5) 0.5442(4) 0.111(6) Uiso 0.50 1 d PGU . .
H172 H 0.4336 0.4856 0.5703 0.133 Uiso 0.50 1 calc PR . .
C173 C 0.3861(6) 0.4846(5) 0.5159(5) 0.150(10) Uiso 0.50 1 d PG . .
H173 H 0.3587 0.4794 0.5225 0.180 Uiso 0.50 1 calc PR . .
C174 C 0.3817(5) 0.4885(5) 0.4778(4) 0.090(5) Uiso 0.50 1 d PG . .
H174 H 0.3513 0.4859 0.4584 0.108 Uiso 0.50 1 calc PR . .
C175 C 0.4218(7) 0.4961(6) 0.4681(4) 0.176(13) Uiso 0.50 1 d PG . .
H175 H 0.4187 0.4987 0.4421 0.211 Uiso 0.50 1 calc PR . .
C176 C 0.4663(6) 0.4998(7) 0.4964(6) 0.174(9) Uiso 0.50 1 d PGU . .
H176 H 0.4937 0.5050 0.4898 0.208 Uiso 0.50 1 calc PR . .
C181 C 0.5000 0.3606(9) 0.2500 0.171(9) Uiso 1 2 d S . .
C182 C 0.4798(6) 0.3803(5) 0.2710(5) 0.155(5) Uiso 1 1 d . . .
H182 H 0.4644 0.3646 0.2846 0.186 Uiso 1 1 calc R . .
C183 C 0.4790(8) 0.4222(8) 0.2752(6) 0.220(9) Uiso 1 1 d . . .
H183 H 0.4665 0.4358 0.2921 0.264 Uiso 1 1 calc R . .
C184 C 0.5000 0.4418(8) 0.2500 0.174(9) Uiso 1 2 d S . .
H184 H 0.5000 0.4704 0.2500 0.209 Uiso 1 2 calc SR . .
C185 C 0.5000 0.3129(13) 0.2500 0.31(2) Uiso 1 2 d S . .
H18B H 0.4836 0.3030 0.2669 0.465 Uiso 0.50 1 calc PR . .
H18C H 0.5330 0.3030 0.2591 0.465 Uiso 0.50 1 calc PR . .
H18D H 0.4835 0.3030 0.2241 0.465 Uiso 0.50 1 calc PR . .
C197 C 0.0031(13) 0.7066(11) 0.2262(8) 0.201(11) Uiso 0.50 1 d PDU . .
H19A H -0.0271 0.6940 0.2251 0.301 Uiso 0.50 1 calc PR . .
H19B H 0.0105 0.7291 0.2443 0.301 Uiso 0.50 1 calc PR . .
H19C H 0.0287 0.6865 0.2344 0.301 Uiso 0.50 1 calc PR . .
C191 C -0.0014(9) 0.7221(7) 0.1873(7) 0.199(9) Uiso 0.50 1 d PGDU . .
C192 C 0.0396(8) 0.7327(7) 0.1800(7) 0.170(10) Uiso 0.50 1 d PGDU . .
H192 H 0.0691 0.7199 0.1934 0.204 Uiso 0.50 1 calc PR . .
C193 C 0.0375(9) 0.7621(8) 0.1529(7) 0.180(13) Uiso 0.50 1 d PG . .
H193 H 0.0655 0.7694 0.1479 0.216 Uiso 0.50 1 calc PR . .
C194 C -0.0056(12) 0.7809(7) 0.1332(7) 0.28(3) Uiso 0.50 1 d PG . .
H194 H -0.0071 0.8009 0.1147 0.335 Uiso 0.50 1 calc PR . .
C195 C -0.0466(9) 0.7702(8) 0.1405(7) 0.205(16) Uiso 0.50 1 d PG . .
H195 H -0.0761 0.7831 0.1271 0.247 Uiso 0.50 1 calc PR . .
C196 C -0.0445(8) 0.7408(9) 0.1676(7) 0.210(11) Uiso 0.50 1 d PGDU . .
H196 H -0.0725 0.7336 0.1726 0.253 Uiso 0.50 1 calc PR . .

loop_
_atom_site_aniso_label
_atom_site_aniso_U_11
_atom_site_aniso_U_22
_atom_site_aniso_U_33
_atom_site_aniso_U_23
_atom_site_aniso_U_13
_atom_site_aniso_U_12
Cu1 0.0722(6) 0.0482(4) 0.0425(4) 0.0024(3) 0.0137(4) 0.0037(4)
Cu2 0.0541(5) 0.0479(4) 0.0580(5) 0.0035(4) 0.0144(4) 0.0020(4)
Cu3 0.0494(5) 0.0349(4) 0.0329(3) 0.0086(3) 0.0099(3) -0.0010(3)
Cu4 0.0440(4) 0.0366(4) 0.0365(4) 0.0005(3) 0.0109(3) 0.0099(3)
Cu5 0.0455(4) 0.0332(3) 0.0363(4) 0.0101(3) 0.0246(3) 0.0092(3)
Cu6 0.0486(4) 0.0312(3) 0.0291(3) 0.0046(3) 0.0076(3) 0.0057(3)
Cu7 0.0377(4) 0.0386(4) 0.0292(3) 0.0009(3) 0.0124(3) 0.0050(3)
Cu8 0.0472(4) 0.0414(4) 0.0307(3) 0.0022(3) 0.0154(3) -0.0008(3)
Cu9 0.0431(4) 0.0416(4) 0.0263(3) -0.0009(3) 0.0142(3) -0.0014(3)
Cu10 0.0345(5) 0.0381(5) 0.0255(4) 0.000 0.0114(4) 0.000
Cu11 0.0394(4) 0.0319(3) 0.0312(3) 0.0043(3) 0.0082(3) 0.0054(3)
Cu12 0.0396(4) 0.0370(3) 0.0272(3) 0.0044(3) 0.0106(3) 0.0061(3)
Cu13 0.0384(4) 0.0418(4) 0.0387(4) -0.0027(3) 0.0160(3) 0.0012(3)
Cu14 0.0365(4) 0.0413(4) 0.0331(3) -0.0037(3) 0.0148(3) -0.0029(3)
Cu15 0.0401(4) 0.0395(4) 0.0278(3) 0.0052(3) 0.0127(3) 0.0002(3)
Cu16 0.0383(4) 0.0373(4) 0.0275(3) -0.0055(3) 0.0090(3) -0.0049(3)
Cu17 0.0376(5) 0.0399(5) 0.0249(4) 0.000 0.0113(4) 0.000
Cu18 0.0482(4) 0.0296(3) 0.0318(3) -0.0001(2) 0.0166(3) -0.0001(3)
Cu19 0.0384(4) 0.0316(3) 0.0370(3) -0.0007(3) 0.0147(3) -0.0021(3)
Cu20 0.0425(4) 0.0324(3) 0.0275(3) 0.0015(2) 0.0140(3) 0.0078(3)
Cu21 0.0365(4) 0.0356(3) 0.0314(3) -0.0017(3) 0.0139(3) 0.0006(3)
Cu22 0.0364(4) 0.0326(3) 0.0311(3) 0.0078(2) 0.0136(3) 0.0004(3)
Cu23 0.0417(4) 0.0348(3) 0.0260(3) 0.0013(2) 0.0134(3) -0.0029(3)
Cu24 0.0569(5) 0.0444(4) 0.0450(4) 0.0056(3) 0.0286(4) 0.0046(4)
Cu25 0.0546(5) 0.0417(4) 0.0378(4) 0.0022(3) 0.0241(3) 0.0018(3)
S1 0.0484(9) 0.0455(8) 0.0388(7) 0.0118(6) 0.0266(7) 0.0109(7)
S2 0.0433(8) 0.0308(6) 0.0271(6) 0.0023(5) 0.0105(6) 0.0043(6)
S3 0.0316(7) 0.0283(6) 0.0272(6) 0.0012(5) 0.0090(5) 0.0008(5)
S4 0.0526(10) 0.0371(7) 0.0581(9) -0.0120(7) 0.0338(8) -0.0069(7)
S6 0.0357(7) 0.0316(6) 0.0262(6) -0.0004(5) 0.0120(5) -0.0022(5)
S7 0.0354(7) 0.0287(6) 0.0235(6) 0.0018(4) 0.0100(5) 0.0027(5)
S8 0.0622(10) 0.0341(7) 0.0463(8) -0.0062(6) 0.0337(8) -0.0091(7)
S10 0.0367(8) 0.0308(6) 0.0332(7) 0.0040(5) 0.0113(6) 0.0018(5)
S11 0.0352(7) 0.0339(6) 0.0247(6) -0.0021(5) 0.0108(5) 0.0004(5)
S12 0.0351(7) 0.0279(6) 0.0281(6) 0.0010(5) 0.0138(5) 0.0001(5)
S5 0.0372(8) 0.0436(7) 0.0249(6) 0.0024(5) 0.0109(6) -0.0008(6)
S9 0.0363(8) 0.0435(7) 0.0286(6) 0.0017(5) 0.0115(6) -0.0017(6)
P1 0.0336(8) 0.0346(7) 0.0229(6) 0.0026(5) 0.0071(5) -0.0005(6)
C1 0.036(3) 0.037(3) 0.029(3) -0.002(2) 0.012(2) -0.003(2)
C2 0.066(5) 0.051(4) 0.037(3) -0.002(3) 0.013(3) -0.015(3)
C3 0.068(5) 0.045(4) 0.063(4) 0.002(3) 0.014(4) -0.012(3)
C4 0.061(5) 0.065(5) 0.063(5) -0.024(4) 0.014(4) -0.006(4)
C5 0.072(5) 0.067(5) 0.045(4) -0.017(3) 0.012(3) -0.009(4)
C6 0.072(5) 0.056(4) 0.035(3) -0.005(3) 0.014(3) -0.016(3)
C7 0.036(3) 0.049(3) 0.024(3) 0.003(2) 0.005(2) 0.003(3)
C8 0.040(4) 0.046(4) 0.065(4) 0.010(3) 0.013(3) 0.000(3)
C9 0.049(4) 0.064(5) 0.066(5) 0.013(4) 0.007(4) 0.010(4)
C10 0.064(5) 0.051(4) 0.053(4) 0.020(3) 0.014(3) 0.020(3)
C11 0.082(6) 0.052(4) 0.074(5) 0.032(4) 0.030(4) 0.008(4)
C12 0.047(4) 0.046(4) 0.069(4) 0.022(3) 0.021(3) 0.005(3)
P2 0.0368(8) 0.0302(7) 0.0282(7) 0.0030(5) 0.0096(6) 0.0063(6)
C13 0.040(3) 0.043(3) 0.035(3) 0.007(2) 0.006(3) 0.012(3)
C14 0.054(5) 0.159(10) 0.049(4) -0.025(5) 0.017(4) -0.028(5)
C15 0.060(6) 0.258(16) 0.057(5) -0.030(7) 0.022(5) -0.050(8)
C16 0.040(5) 0.135(9) 0.082(6) 0.000(6) 0.018(4) -0.014(5)
C17 0.062(5) 0.057(4) 0.069(5) -0.005(4) 0.030(4) -0.003(4)
C18 0.044(4) 0.044(3) 0.045(3) 0.001(3) 0.018(3) 0.003(3)
C19 0.042(3) 0.034(3) 0.035(3) 0.000(2) 0.017(2) -0.002(2)
C20 0.062(4) 0.042(3) 0.045(3) -0.003(3) 0.023(3) -0.002(3)
C21 0.069(5) 0.064(5) 0.058(4) -0.016(3) 0.028(4) -0.013(4)
C22 0.101(7) 0.042(4) 0.094(6) -0.026(4) 0.059(5) -0.022(4)
C23 0.079(6) 0.037(4) 0.097(6) 0.001(4) 0.050(5) 0.007(4)
C24 0.061(4) 0.034(3) 0.060(4) 0.008(3) 0.031(3) 0.017(3)
C25 0.049(4) 0.041(3) 0.030(3) 0.008(2) 0.006(3) 0.009(3)
P3 0.0419(9) 0.0352(7) 0.0297(7) 0.0080(5) 0.0113(6) 0.0041(6)
C26 0.037(3) 0.044(3) 0.031(3) 0.008(2) 0.012(2) 0.000(2)
C27 0.051(4) 0.043(3) 0.038(3) 0.008(2) 0.013(3) 0.005(3)
C28 0.063(5) 0.060(4) 0.038(3) -0.001(3) 0.015(3) -0.007(3)
C29 0.064(5) 0.085(5) 0.031(3) 0.001(3) 0.009(3) -0.010(4)
C30 0.061(5) 0.083(5) 0.043(4) 0.025(4) 0.011(3) 0.016(4)
C31 0.073(5) 0.056(4) 0.030(3) 0.013(3) 0.015(3) 0.026(3)
C32 0.053(4) 0.038(3) 0.034(3) 0.002(2) 0.008(3) 0.000(3)
C33 0.055(4) 0.043(4) 0.067(4) 0.000(3) 0.017(4) -0.006(3)
C34 0.069(5) 0.071(5) 0.072(5) 0.003(4) 0.019(4) -0.018(4)
C35 0.082(6) 0.051(4) 0.066(5) 0.003(3) 0.013(4) -0.015(4)
C36 0.101(7) 0.036(4) 0.069(5) 0.006(3) 0.035(5) 0.003(4)
C37 0.066(5) 0.045(4) 0.065(4) 0.010(3) 0.033(4) 0.008(3)
P4 0.0389(8) 0.0305(7) 0.0266(6) 0.0066(5) 0.0121(6) 0.0048(6)
C38 0.044(4) 0.036(3) 0.054(4) -0.004(3) 0.025(3) 0.004(3)
C39 0.078(6) 0.040(4) 0.092(6) 0.015(4) 0.048(5) 0.009(4)
C40 0.118(8) 0.034(4) 0.143(9) 0.004(5) 0.082(7) -0.002(4)
C41 0.120(9) 0.044(5) 0.173(11) -0.034(6) 0.077(9) -0.024(5)
C42 0.078(6) 0.057(5) 0.118(8) -0.039(5) 0.019(5) -0.008(4)
C43 0.054(4) 0.053(4) 0.071(5) -0.013(3) 0.023(4) -0.005(3)
C44 0.047(4) 0.040(3) 0.030(3) 0.009(2) 0.014(3) 0.009(3)
C45 0.056(4) 0.046(3) 0.040(3) 0.005(3) 0.021(3) 0.004(3)
C46 0.080(5) 0.070(5) 0.044(4) 0.010(3) 0.040(4) 0.006(4)
C47 0.075(5) 0.084(5) 0.033(3) -0.006(3) 0.018(3) 0.003(4)
C48 0.073(5) 0.104(6) 0.042(4) -0.025(4) 0.026(4) -0.021(5)
C49 0.056(4) 0.081(5) 0.039(3) -0.009(3) 0.021(3) -0.008(4)
C50 0.040(3) 0.044(3) 0.032(3) 0.010(2) 0.013(2) 0.013(3)
P5 0.0404(8) 0.0318(7) 0.0315(7) 0.0033(5) 0.0138(6) 0.0084(6)
C51 0.041(3) 0.036(3) 0.033(3) -0.001(2) 0.015(2) 0.007(2)
C52 0.047(4) 0.044(3) 0.057(4) 0.008(3) 0.010(3) 0.019(3)
C53 0.054(5) 0.063(5) 0.084(5) -0.007(4) 0.011(4) 0.023(4)
C54 0.046(5) 0.095(7) 0.083(6) -0.023(5) 0.017(4) 0.005(4)
C55 0.072(5) 0.060(4) 0.064(5) -0.008(4) 0.023(4) -0.020(4)
C56 0.058(4) 0.046(3) 0.043(3) 0.004(3) 0.020(3) -0.002(3)
C57 0.044(4) 0.031(3) 0.041(3) -0.003(2) 0.010(3) 0.002(2)
C58 0.063(5) 0.041(3) 0.053(4) -0.007(3) 0.009(3) 0.006(3)
C59 0.080(6) 0.057(4) 0.061(4) -0.022(4) 0.023(4) 0.003(4)
C60 0.066(5) 0.049(4) 0.087(6) -0.023(4) 0.029(4) 0.000(4)
C61 0.093(7) 0.033(4) 0.114(7) 0.007(4) 0.045(6) 0.011(4)
C62 0.091(6) 0.038(4) 0.080(5) 0.001(3) 0.044(5) 0.008(4)
P6 0.0409(9) 0.0331(7) 0.0344(7) 0.0010(5) 0.0178(6) 0.0076(6)
C63 0.044(4) 0.032(3) 0.055(4) 0.004(3) 0.016(3) 0.005(3)
C64 0.051(4) 0.066(5) 0.073(5) 0.013(4) 0.028(4) 0.014(4)
C65 0.051(5) 0.094(7) 0.117(8) 0.028(6) 0.041(5) 0.006(5)
C66 0.036(4) 0.062(5) 0.149(9) 0.015(5) 0.014(5) -0.003(4)
C67 0.055(5) 0.069(5) 0.097(6) -0.021(5) 0.008(5) -0.005(4)
C68 0.046(4) 0.058(4) 0.061(4) -0.008(3) 0.014(3) 0.004(3)
C69 0.042(3) 0.034(3) 0.030(3) 0.002(2) 0.012(2) 0.003(2)
C70 0.053(4) 0.042(3) 0.046(3) 0.002(3) 0.025(3) 0.012(3)
C71 0.074(5) 0.042(3) 0.057(4) 0.005(3) 0.027(4) 0.018(3)
C72 0.088(6) 0.036(3) 0.057(4) 0.001(3) 0.028(4) -0.002(4)
C73 0.068(5) 0.058(4) 0.044(4) 0.001(3) 0.022(3) -0.018(4)
C74 0.048(4) 0.044(3) 0.041(3) 0.000(3) 0.019(3) 0.002(3)
C75 0.053(4) 0.037(3) 0.037(3) 0.002(2) 0.027(3) 0.008(3)
P7 0.0485(9) 0.0371(7) 0.0316(7) -0.0018(6) 0.0182(7) 0.0059(7)
C76 0.065(5) 0.043(3) 0.034(3) -0.008(2) 0.023(3) 0.000(3)
C77 0.058(5) 0.047(4) 0.070(5) -0.018(3) 0.028(4) 0.003(3)
C78 0.067(5) 0.055(4) 0.096(6) -0.029(4) 0.044(5) -0.011(4)
C79 0.095(7) 0.045(4) 0.087(6) -0.023(4) 0.036(5) -0.001(4)
C80 0.094(7) 0.041(4) 0.069(5) -0.015(3) 0.011(4) 0.004(4)
C81 0.068(5) 0.049(4) 0.051(4) -0.012(3) 0.014(3) 0.007(3)
C82 0.063(5) 0.069(4) 0.031(3) 0.004(3) 0.017(3) 0.009(4)
C83 0.127(8) 0.084(6) 0.056(5) 0.000(4) 0.052(5) 0.007(6)
C84 0.175(12) 0.138(10) 0.045(5) -0.007(6) 0.054(6) 0.004(9)
C85 0.176(13) 0.161(12) 0.050(5) 0.039(6) 0.055(7) 0.034(10)
C86 0.131(10) 0.117(8) 0.090(7) 0.063(7) 0.043(7) 0.024(7)
C87 0.101(7) 0.067(5) 0.063(5) 0.024(4) 0.040(5) 0.019(5)
P8 0.0378(8) 0.0330(7) 0.0273(6) 0.0065(5) 0.0131(6) -0.0016(6)
C88 0.036(3) 0.034(3) 0.033(3) 0.006(2) 0.009(2) -0.003(2)
C89 0.062(4) 0.036(3) 0.039(3) 0.007(2) 0.023(3) 0.004(3)
C90 0.069(5) 0.043(3) 0.051(4) 0.018(3) 0.022(3) 0.006(3)
C91 0.068(5) 0.037(3) 0.062(4) -0.006(3) 0.030(4) 0.001(3)
C92 0.052(4) 0.057(4) 0.043(3) -0.007(3) 0.021(3) -0.004(3)
C93 0.053(4) 0.041(3) 0.041(3) 0.004(2) 0.021(3) 0.004(3)
C94 0.055(4) 0.033(3) 0.028(3) 0.006(2) 0.014(3) -0.002(3)
C95 0.055(4) 0.072(4) 0.035(3) 0.012(3) 0.021(3) -0.006(3)
C96 0.080(6) 0.095(6) 0.033(3) 0.011(3) 0.019(4) 0.000(5)
C97 0.084(6) 0.063(4) 0.029(3) 0.001(3) 0.013(3) 0.002(4)
C98 0.062(5) 0.065(4) 0.035(3) 0.004(3) 0.002(3) -0.011(4)
C99 0.051(4) 0.054(4) 0.034(3) 0.006(3) 0.013(3) -0.005(3)
C100 0.043(3) 0.037(3) 0.028(3) 0.006(2) 0.013(2) -0.010(2)
P9 0.0397(8) 0.0320(7) 0.0301(7) 0.0017(5) 0.0135(6) -0.0045(6)
C101 0.044(4) 0.048(3) 0.039(3) -0.002(3) 0.016(3) -0.002(3)
C102 0.062(5) 0.055(4) 0.076(5) 0.008(4) 0.027(4) 0.014(4)
C103 0.072(6) 0.077(6) 0.104(7) 0.013(5) 0.034(5) 0.030(5)
C104 0.047(5) 0.105(7) 0.109(7) -0.008(6) 0.022(5) 0.020(5)
C105 0.049(5) 0.093(7) 0.136(9) -0.011(6) 0.035(5) -0.014(5)
C106 0.050(5) 0.057(4) 0.111(7) 0.008(4) 0.032(5) 0.002(4)
C107 0.038(3) 0.035(3) 0.036(3) 0.001(2) 0.012(2) -0.007(2)
C108 0.050(4) 0.036(3) 0.051(4) -0.001(3) 0.016(3) -0.013(3)
C109 0.054(4) 0.038(3) 0.062(4) 0.003(3) 0.017(3) -0.007(3)
C110 0.071(5) 0.038(3) 0.071(5) -0.012(3) 0.034(4) -0.017(3)
C111 0.094(6) 0.048(4) 0.049(4) -0.010(3) 0.034(4) -0.026(4)
C112 0.065(4) 0.038(3) 0.046(3) -0.004(3) 0.027(3) -0.014(3)
O1 0.095(4) 0.048(3) 0.079(3) 0.004(2) 0.066(3) 0.000(3)
C113 0.100(7) 0.061(5) 0.086(6) 0.005(4) 0.058(6) 0.006(5)

loop_
_atom_type_symbol
_atom_type_description
_atom_type_scat_dispersion_real
_atom_type_scat_dispersion_imag
_atom_type_scat_source
C C 0.0033 0.0016 'International Tables Vol C Tables 4.2.6.8 and 6.1.1.4'
H H 0.0000 0.0000 'International Tables Vol C Tables 4.2.6.8 and 6.1.1.4'
O O 0.0106 0.0060 'International Tables Vol C Tables 4.2.6.8 and 6.1.1.4'
S S 0.1246 0.1234 'International Tables Vol C Tables 4.2.6.8 and 6.1.1.4'
Cu Cu 0.3201 1.2651 'International Tables Vol C Tables 4.2.6.8 and 6.1.1.4'
P P 0.1023 0.0942 'International Tables Vol C Tables 4.2.6.8 and 6.1.1.4'

loop_
_geom_angle_atom_site_label_1
_geom_angle_atom_site_label_2
_geom_angle_atom_site_label_3
_geom_angle
_geom_angle_site_symmetry_1
_geom_angle_site_symmetry_3
_geom_angle_publ_flag
S4 Cu1 S1 163.90(7) 2 . ?
S4 Cu1 Cu14 54.21(5) 2 . ?
S1 Cu1 Cu14 111.53(5) . . ?
S4 Cu1 Cu2 110.55(6) 2 2 ?
S1 Cu1 Cu2 79.69(5) . 2 ?
Cu14 Cu1 Cu2 107.87(4) . 2 ?
S4 Cu1 Cu17 80.11(5) 2 . ?
S1 Cu1 Cu17 102.35(5) . . ?
Cu14 Cu1 Cu17 114.52(3) . . ?
Cu2 Cu1 Cu17 132.78(4) 2 . ?
S4 Cu1 Cu15 85.92(5) 2 . ?
S1 Cu1 Cu15 79.41(5) . . ?
Cu14 Cu1 Cu15 58.93(3) . . ?
Cu2 Cu1 Cu15 147.99(4) 2 . ?
Cu17 Cu1 Cu15 75.60(3) . . ?
S8 Cu2 S1 162.29(7) 2 . ?
S8 Cu2 Cu9 54.97(5) 2 . ?
S1 Cu2 Cu9 108.39(6) . . ?
S8 Cu2 Cu1 116.89(5) 2 2 ?
S1 Cu2 Cu1 73.15(5) . 2 ?
Cu9 Cu2 Cu1 112.31(4) . 2 ?
S8 Cu2 Cu7 85.05(5) 2 . ?
S1 Cu2 Cu7 79.90(5) . . ?
Cu9 Cu2 Cu7 57.78(3) . . ?
Cu1 Cu2 Cu7 146.24(4) 2 . ?
S8 Cu2 Cu10 83.75(5) 2 . ?
S1 Cu2 Cu10 102.23(5) . . ?
Cu9 Cu2 Cu10 119.40(4) . . ?
Cu1 Cu2 Cu10 126.27(4) 2 . ?
Cu7 Cu2 Cu10 78.75(3) . . ?
S1 Cu3 S2 135.22(6) . . ?
S1 Cu3 S3 118.48(6) . . ?
S2 Cu3 S3 106.18(5) . . ?
S1 Cu3 Cu6 133.28(5) . . ?
S2 Cu3 Cu6 68.34(4) . . ?
S3 Cu3 Cu6 58.42(4) . . ?
S1 Cu3 Cu5 56.00(4) . . ?
S2 Cu3 Cu5 99.76(5) . . ?
S3 Cu3 Cu5 127.16(4) . . ?
Cu6 Cu3 Cu5 168.05(4) . . ?
S1 Cu3 Cu15 86.89(5) . . ?
S2 Cu3 Cu15 126.49(5) . . ?
S3 Cu3 Cu15 51.52(3) . . ?
Cu6 Cu3 Cu15 109.78(3) . . ?
Cu5 Cu3 Cu15 75.99(3) . . ?
S1 Cu3 Cu20 113.96(4) . . ?
S2 Cu3 Cu20 52.01(4) . . ?
S3 Cu3 Cu20 105.65(4) . . ?
Cu6 Cu3 Cu20 110.90(3) . . ?
Cu5 Cu3 Cu20 58.42(3) . . ?
Cu15 Cu3 Cu20 84.72(3) . . ?
S1 Cu3 Cu8 99.36(5) . . ?
S2 Cu3 Cu8 51.28(4) . . ?
S3 Cu3 Cu8 120.60(4) . . ?
Cu6 Cu3 Cu8 62.25(3) . . ?
Cu5 Cu3 Cu8 111.65(3) . . ?
Cu15 Cu3 Cu8 171.98(3) . . ?
Cu20 Cu3 Cu8 97.17(3) . . ?
S1 Cu3 Cu18 89.26(5) . . ?
S2 Cu3 Cu18 46.78(4) . . ?
S3 Cu3 Cu18 151.82(5) . . ?
Cu6 Cu3 Cu18 107.12(3) . . ?
Cu5 Cu3 Cu18 62.88(3) . . ?
Cu15 Cu3 Cu18 132.28(3) . . ?
Cu20 Cu3 Cu18 54.05(2) . . ?
Cu8 Cu3 Cu18 53.37(2) . . ?
S10 Cu4 S1 137.75(6) . . ?
S10 Cu4 S7 104.11(5) . . ?
S1 Cu4 S7 118.13(6) . . ?
S10 Cu4 Cu11 67.87(4) . . ?
S1 Cu4 Cu11 134.24(5) . . ?
S7 Cu4 Cu11 58.52(4) . . ?
S10 Cu4 Cu5 101.43(5) . . ?
S1 Cu4 Cu5 55.85(4) . . ?
S7 Cu4 Cu5 124.10(5) . . ?
Cu11 Cu4 Cu5 168.85(4) . . ?
S10 Cu4 Cu7 124.52(5) . . ?
S1 Cu4 Cu7 85.28(5) . . ?
S7 Cu4 Cu7 52.05(4) . . ?
Cu11 Cu4 Cu7 110.44(3) . . ?
Cu5 Cu4 Cu7 72.48(3) . . ?
S10 Cu4 Cu19 48.42(4) . . ?
S1 Cu4 Cu19 89.85(5) . . ?
S7 Cu4 Cu19 151.18(4) . . ?
Cu11 Cu4 Cu19 107.73(3) . . ?
Cu5 Cu4 Cu19 64.59(3) . . ?
Cu7 Cu4 Cu19 130.70(3) . . ?
S10 Cu4 Cu22 53.98(4) . . ?
S1 Cu4 Cu22 112.02(5) . . ?
S7 Cu4 Cu22 104.00(4) . . ?
Cu11 Cu4 Cu22 112.67(3) . . ?
Cu5 Cu4 Cu22 56.55(2) . . ?
Cu7 Cu4 Cu22 81.53(3) . . ?
Cu19 Cu4 Cu22 55.27(2) . . ?
S10 Cu4 Cu13 52.15(4) . . ?
S1 Cu4 Cu13 102.02(5) . . ?
S7 Cu4 Cu13 119.62(4) . . ?
Cu11 Cu4 Cu13 61.12(3) . . ?
Cu5 Cu4 Cu13 115.41(3) . . ?
Cu7 Cu4 Cu13 171.36(3) . . ?
Cu19 Cu4 Cu13 54.75(3) . . ?
Cu22 Cu4 Cu13 99.72(3) . . ?
S12 Cu5 S1 179.46(6) . . ?
S12 Cu5 Cu3 122.45(5) . . ?
S1 Cu5 Cu3 57.14(4) . . ?
S12 Cu5 Cu4 124.93(4) . . ?
S1 Cu5 Cu4 55.46(4) . . ?
Cu3 Cu5 Cu4 112.54(4) . . ?
S12 Cu5 Cu22 58.05(4) . . ?
S1 Cu5 Cu22 122.29(5) . . ?
Cu3 Cu5 Cu22 170.53(4) . . ?
Cu4 Cu5 Cu22 67.28(3) . . ?
S12 Cu5 Cu20 56.58(4) . . ?
S1 Cu5 Cu20 123.07(5) . . ?
Cu3 Cu5 Cu20 66.48(3) . . ?
Cu4 Cu5 Cu20 174.71(4) . . ?
Cu22 Cu5 Cu20 114.61(3) . . ?
S12 Cu5 Cu21 52.92(4) . . ?
S1 Cu5 Cu21 126.60(5) . . ?
Cu3 Cu5 Cu21 94.24(3) . . ?
Cu4 Cu5 Cu21 123.49(4) . . ?
Cu22 Cu5 Cu21 78.77(3) . . ?
Cu20 Cu5 Cu21 61.72(3) . . ?
S12 Cu5 Cu23 52.19(4) . . ?
S1 Cu5 Cu23 128.29(5) . . ?
Cu3 Cu5 Cu23 126.10(4) . . ?
Cu4 Cu5 Cu23 97.67(3) . . ?
Cu22 Cu5 Cu23 62.52(3) . . ?
Cu20 Cu5 Cu23 79.41(3) . . ?
Cu21 Cu5 Cu23 105.10(3) . . ?
S12 Cu5 Cu18 88.64(5) . . ?
S1 Cu5 Cu18 91.45(5) . . ?
Cu3 Cu5 Cu18 65.46(3) . . ?
Cu4 Cu5 Cu18 118.03(3) . . ?
Cu22 Cu5 Cu18 123.46(3) . . ?
Cu20 Cu5 Cu18 56.70(2) . . ?
Cu21 Cu5 Cu18 118.29(3) . . ?
Cu23 Cu5 Cu18 61.00(3) . . ?
S12 Cu5 Cu19 91.61(4) . . ?
S1 Cu5 Cu19 88.29(5) . . ?
Cu3 Cu5 Cu19 113.77(3) . . ?
Cu4 Cu5 Cu19 62.41(3) . . ?
Cu22 Cu5 Cu19 57.29(3) . . ?
Cu20 Cu5 Cu19 122.86(3) . . ?
Cu21 Cu5 Cu19 61.33(3) . . ?
Cu23 Cu5 Cu19 119.73(3) . . ?
Cu18 Cu5 Cu19 179.18(3) . . ?
P2 Cu6 S4 107.85(6) . . ?
P2 Cu6 S3 121.44(5) . . ?
S4 Cu6 S3 123.45(6) . . ?
P2 Cu6 Cu3 151.99(5) . . ?
S4 Cu6 Cu3 89.63(5) . . ?
S3 Cu6 Cu3 59.24(4) . . ?
P2 Cu6 S2 101.48(6) . . ?
S4 Cu6 S2 100.27(5) . . ?
S3 Cu6 S2 95.68(5) . . ?
Cu3 Cu6 S2 52.81(4) . . ?
P2 Cu6 Cu8 108.77(5) . . ?
S4 Cu6 Cu8 51.35(4) . . ?
S3 Cu6 Cu8 124.19(4) . . ?
Cu3 Cu6 Cu8 65.03(3) . . ?
S2 Cu6 Cu8 49.20(3) . . ?
P2 Cu6 Cu17 126.95(5) . . ?
S4 Cu6 Cu17 79.96(5) . . ?
S3 Cu6 Cu17 49.41(4) . . ?
Cu3 Cu6 Cu17 76.66(3) . . ?
S2 Cu6 Cu17 129.39(4) . . ?
Cu8 Cu6 Cu17 115.26(3) . . ?
P2 Cu6 Cu16 89.36(4) . 2 ?
S4 Cu6 Cu16 51.10(4) . 2 ?
S3 Cu6 Cu16 101.12(4) . 2 ?
Cu3 Cu6 Cu16 118.52(3) . 2 ?
S2 Cu6 Cu16 151.37(4) . 2 ?
Cu8 Cu6 Cu16 102.26(3) . 2 ?
Cu17 Cu6 Cu16 54.24(2) . 2 ?
S6 Cu7 S7 160.58(6) . . ?
S6 Cu7 Cu12 111.05(4) . 2 ?
S7 Cu7 Cu12 55.27(4) . 2 ?
S6 Cu7 Cu4 139.96(5) . . ?
S7 Cu7 Cu4 59.23(4) . . ?
Cu12 Cu7 Cu4 103.73(3) 2 . ?
S6 Cu7 Cu23 53.29(4) . . ?
S7 Cu7 Cu23 132.82(4) . . ?
Cu12 Cu7 Cu23 155.07(4) 2 . ?
Cu4 Cu7 Cu23 98.78(3) . . ?
S6 Cu7 Cu9 53.60(4) . . ?
S7 Cu7 Cu9 125.09(4) . . ?
Cu12 Cu7 Cu9 75.16(3) 2 . ?
Cu4 Cu7 Cu9 121.30(3) . . ?
Cu23 Cu7 Cu9 102.09(3) . . ?
S6 Cu7 Cu2 105.66(4) . . ?
S7 Cu7 Cu2 83.05(4) . . ?
Cu12 Cu7 Cu2 68.68(3) 2 . ?
Cu4 Cu7 Cu2 69.00(3) . . ?
Cu23 Cu7 Cu2 130.78(3) . . ?
Cu9 Cu7 Cu2 55.85(3) . . ?
S4 Cu8 S5 117.55(6) . . ?
S4 Cu8 S2 118.31(6) . . ?
S5 Cu8 S2 122.77(6) . . ?
S4 Cu8 Cu18 145.52(6) . . ?
S5 Cu8 Cu18 86.63(4) . . ?
S2 Cu8 Cu18 51.89(4) . . ?
S4 Cu8 Cu6 54.80(4) . . ?
S5 Cu8 Cu6 161.00(5) . . ?
S2 Cu8 Cu6 63.90(4) . . ?
Cu18 Cu8 Cu6 108.69(3) . . ?
S4 Cu8 Cu3 83.51(5) . . ?
S5 Cu8 Cu3 146.25(5) . . ?
S2 Cu8 Cu3 52.51(4) . . ?
Cu18 Cu8 Cu3 64.69(3) . . ?
Cu6 Cu8 Cu3 52.71(2) . . ?
S4 Cu8 Cu9 117.72(5) . . ?
S5 Cu8 Cu9 50.42(4) . . ?
S2 Cu8 Cu9 109.59(4) . . ?
Cu18 Cu8 Cu9 57.71(2) . . ?
Cu6 Cu8 Cu9 147.73(3) . . ?
Cu3 Cu8 Cu9 97.17(3) . . ?
S8 Cu9 S6 135.35(6) 2 . ?
S8 Cu9 S5 111.33(6) 2 . ?
S6 Cu9 S5 111.06(6) . . ?
S8 Cu9 Cu2 51.36(5) 2 . ?
S6 Cu9 Cu2 113.91(5) . . ?
S5 Cu9 Cu2 121.01(5) . . ?
S8 Cu9 Cu18 147.68(6) 2 . ?
S6 Cu9 Cu18 50.64(4) . . ?
S5 Cu9 Cu18 84.13(4) . . ?
Cu2 Cu9 Cu18 96.33(3) . . ?
S8 Cu9 Cu7 88.66(5) 2 . ?
S6 Cu9 Cu7 51.89(4) . . ?
S5 Cu9 Cu7 159.08(5) . . ?
Cu2 Cu9 Cu7 66.37(3) . . ?
Cu18 Cu9 Cu7 75.37(3) . . ?
S8 Cu9 Cu8 113.15(5) 2 . ?
S6 Cu9 Cu8 104.54(4) . . ?
S5 Cu9 Cu8 49.79(4) . . ?
Cu2 Cu9 Cu8 83.01(3) . . ?
Cu18 Cu9 Cu8 54.82(2) . . ?
Cu7 Cu9 Cu8 117.61(3) . . ?
S7 Cu10 S7 159.90(8) 2 . ?
S7 Cu10 Cu11 119.13(4) 2 . ?
S7 Cu10 Cu11 59.34(4) . . ?
S7 Cu10 Cu11 59.34(4) 2 2 ?
S7 Cu10 Cu11 119.13(4) . 2 ?
Cu11 Cu10 Cu11 172.37(5) . 2 ?
S7 Cu10 Cu12 54.78(4) 2 . ?
S7 Cu10 Cu12 120.02(4) . . ?
Cu11 Cu10 Cu12 64.37(2) . . ?
Cu11 Cu10 Cu12 113.79(2) 2 . ?
S7 Cu10 Cu12 120.02(4) 2 2 ?
S7 Cu10 Cu12 54.78(4) . 2 ?
Cu11 Cu10 Cu12 113.79(2) . 2 ?
Cu11 Cu10 Cu12 64.37(2) 2 2 ?
Cu12 Cu10 Cu12 154.69(5) . 2 ?
S7 Cu10 Cu2 83.35(4) 2 2 ?
S7 Cu10 Cu2 113.71(4) . 2 ?
Cu11 Cu10 Cu2 75.58(3) . 2 ?
Cu11 Cu10 Cu2 110.99(3) 2 2 ?
Cu12 Cu10 Cu2 68.01(3) . 2 ?
Cu12 Cu10 Cu2 137.21(4) 2 2 ?
S7 Cu10 Cu2 113.71(4) 2 . ?
S7 Cu10 Cu2 83.35(4) . . ?
Cu11 Cu10 Cu2 110.99(3) . . ?
Cu11 Cu10 Cu2 75.58(3) 2 . ?
Cu12 Cu10 Cu2 137.21(4) . . ?
Cu12 Cu10 Cu2 68.01(3) 2 . ?
Cu2 Cu10 Cu2 69.76(4) 2 . ?
P4 Cu11 S8 102.63(6) . . ?
P4 Cu11 S7 119.90(6) . . ?
S8 Cu11 S7 131.50(6) . . ?
P4 Cu11 Cu4 150.84(5) . . ?
S8 Cu11 Cu4 95.05(5) . . ?
S7 Cu11 Cu4 58.58(4) . . ?
P4 Cu11 Cu10 126.83(5) . . ?
S8 Cu11 Cu10 85.58(4) . . ?
S7 Cu11 Cu10 51.23(3) . . ?
Cu4 Cu11 Cu10 77.04(3) . . ?
P4 Cu11 S10 102.61(5) . . ?
S8 Cu11 S10 100.63(5) . . ?
S7 Cu11 S10 92.25(5) . . ?
Cu4 Cu11 S10 50.80(3) . . ?
Cu10 Cu11 S10 127.71(4) . . ?
P4 Cu11 Cu13 109.17(5) . . ?
S8 Cu11 Cu13 50.20(4) . . ?
S7 Cu11 Cu13 124.13(4) . . ?
Cu4 Cu11 Cu13 65.57(3) . . ?
Cu10 Cu11 Cu13 115.42(3) . . ?
S10 Cu11 Cu13 50.44(4) . . ?
P4 Cu11 Cu12 86.85(4) . . ?
S8 Cu11 Cu12 50.60(4) . . ?
S7 Cu11 Cu12 106.63(4) . . ?
Cu4 Cu11 Cu12 122.15(3) . . ?
Cu10 Cu11 Cu12 58.22(2) . . ?
S10 Cu11 Cu12 151.22(4) . . ?
Cu13 Cu11 Cu12 100.80(3) . . ?
P5 Cu12 S8 107.15(6) . . ?
P5 Cu12 S7 131.98(6) . 2 ?
S8 Cu12 S7 120.71(6) . 2 ?
P5 Cu12 Cu7 127.25(5) . 2 ?
S8 Cu12 Cu7 90.29(5) . 2 ?
S7 Cu12 Cu7 53.59(4) 2 2 ?
P5 Cu12 Cu10 139.05(5) . . ?
S8 Cu12 Cu10 88.02(5) . . ?
S7 Cu12 Cu10 52.15(4) 2 . ?
Cu7 Cu12 Cu10 89.31(3) 2 . ?
P5 Cu12 Cu11 99.97(4) . . ?
S8 Cu12 Cu11 55.37(4) . . ?
S7 Cu12 Cu11 109.55(5) 2 . ?
Cu7 Cu12 Cu11 129.40(3) 2 . ?
Cu10 Cu12 Cu11 57.42(2) . . ?
S8 Cu13 S9 113.70(6) . 2 ?
S8 Cu13 S10 119.47(6) . . ?
S9 Cu13 S10 124.36(6) 2 . ?
S8 Cu13 Cu19 150.31(6) . . ?
S9 Cu13 Cu19 88.38(5) 2 . ?
S10 Cu13 Cu19 50.95(4) . . ?
S8 Cu13 Cu11 56.76(4) . . ?
S9 Cu13 Cu11 161.22(5) 2 . ?
S10 Cu13 Cu11 62.72(4) . . ?
Cu19 Cu13 Cu11 106.90(3) . . ?
S8 Cu13 Cu4 90.62(5) . . ?
S9 Cu13 Cu4 145.39(5) 2 . ?
S10 Cu13 Cu4 49.60(4) . . ?
Cu19 Cu13 Cu4 61.58(3) . . ?
Cu11 Cu13 Cu4 53.31(2) . . ?
S8 Cu13 Cu14 120.53(5) . . ?
S9 Cu13 Cu14 51.00(4) 2 . ?
S10 Cu13 Cu14 108.76(4) . . ?
Cu19 Cu13 Cu14 57.83(2) . . ?
Cu11 Cu13 Cu14 147.03(3) . . ?
Cu4 Cu13 Cu14 95.93(3) . . ?
S4 Cu14 S11 135.81(6) 2 . ?
S4 Cu14 S9 110.18(6) 2 2 ?
S11 Cu14 S9 112.04(5) . 2 ?
S4 Cu14 Cu1 53.11(5) 2 . ?
S11 Cu14 Cu1 111.59(5) . . ?
S9 Cu14 Cu1 121.06(5) 2 . ?
S4 Cu14 Cu19 145.84(6) 2 . ?
S11 Cu14 Cu19 50.08(4) . . ?
S9 Cu14 Cu19 86.39(5) 2 . ?
Cu1 Cu14 Cu19 92.72(3) . . ?
S4 Cu14 Cu15 90.76(5) 2 . ?
S11 Cu14 Cu15 49.40(4) . . ?
S9 Cu14 Cu15 158.44(5) 2 . ?
Cu1 Cu14 Cu15 67.30(3) . . ?
Cu19 Cu14 Cu15 72.95(3) . . ?
S4 Cu14 Cu13 111.87(5) 2 . ?
S11 Cu14 Cu13 104.78(4) . . ?
S9 Cu14 Cu13 50.18(4) 2 . ?
Cu1 Cu14 Cu13 81.71(3) . . ?
Cu19 Cu14 Cu13 55.85(2) . . ?
Cu15 Cu14 Cu13 118.03(3) . . ?
S11 Cu15 S3 160.18(6) . . ?
S11 Cu15 Cu3 139.33(5) . . ?
S3 Cu15 Cu3 60.32(4) . . ?
S11 Cu15 Cu16 108.12(5) . . ?
S3 Cu15 Cu16 57.57(4) . . ?
Cu3 Cu15 Cu16 106.78(3) . . ?
S11 Cu15 Cu21 55.66(4) . . ?
S3 Cu15 Cu21 131.80(5) . . ?
Cu3 Cu15 Cu21 95.66(3) . . ?
Cu16 Cu15 Cu21 155.81(3) . . ?
S11 Cu15 Cu14 53.67(4) . . ?
S3 Cu15 Cu14 123.95(5) . . ?
Cu3 Cu15 Cu14 121.81(3) . . ?
Cu16 Cu15 Cu14 71.68(3) . . ?
Cu21 Cu15 Cu14 104.25(3) . . ?
S11 Cu15 Cu1 102.95(5) . . ?
S3 Cu15 Cu1 85.32(4) . . ?
Cu3 Cu15 Cu1 70.94(3) . . ?
Cu16 Cu15 Cu1 69.29(3) . . ?
Cu21 Cu15 Cu1 128.44(3) . . ?
Cu14 Cu15 Cu1 53.77(3) . . ?
P3 Cu16 S4 109.25(7) 2 2 ?
P3 Cu16 S3 130.36(6) 2 . ?
S4 Cu16 S3 120.31(6) 2 . ?
P3 Cu16 Cu17 139.06(5) 2 . ?
S4 Cu16 Cu17 85.95(5) 2 . ?
S3 Cu16 Cu17 52.78(3) . . ?
P3 Cu16 Cu15 127.66(5) 2 . ?
S4 Cu16 Cu15 92.25(5) 2 . ?
S3 Cu16 Cu15 51.46(4) . . ?
Cu17 Cu16 Cu15 87.74(3) . . ?
P3 Cu16 Cu6 96.73(5) 2 2 ?
S4 Cu16 Cu6 53.12(4) 2 2 ?
S3 Cu16 Cu6 114.33(4) . 2 ?
Cu17 Cu16 Cu6 61.63(2) . 2 ?
Cu15 Cu16 Cu6 132.54(3) . 2 ?
S3 Cu17 S3 159.12(8) 2 . ?
S3 Cu17 Cu16 116.57(4) 2 . ?
S3 Cu17 Cu16 58.31(4) . . ?
S3 Cu17 Cu16 58.31(4) 2 2 ?
S3 Cu17 Cu16 116.57(4) . 2 ?
Cu16 Cu17 Cu16 155.14(5) . 2 ?
S3 Cu17 Cu6 55.84(4) 2 2 ?
S3 Cu17 Cu6 122.35(4) . 2 ?
Cu16 Cu17 Cu6 64.13(2) . 2 ?
Cu16 Cu17 Cu6 113.88(2) 2 2 ?
S3 Cu17 Cu6 122.35(4) 2 . ?
S3 Cu17 Cu6 55.84(4) . . ?
Cu16 Cu17 Cu6 113.88(2) . . ?
Cu16 Cu17 Cu6 64.13(2) 2 . ?
Cu6 Cu17 Cu6 171.60(5) 2 . ?
S3 Cu17 Cu1 86.36(4) 2 2 ?
S3 Cu17 Cu1 111.84(4) . 2 ?
Cu16 Cu17 Cu1 133.89(4) . 2 ?
Cu16 Cu17 Cu1 70.93(3) 2 2 ?
Cu6 Cu17 Cu1 109.40(3) 2 2 ?
Cu6 Cu17 Cu1 78.03(3) . 2 ?
S3 Cu17 Cu1 111.84(4) 2 . ?
S3 Cu17 Cu1 86.36(4) . . ?
Cu16 Cu17 Cu1 70.93(3) . . ?
Cu16 Cu17 Cu1 133.89(4) 2 . ?
Cu6 Cu17 Cu1 78.03(3) 2 . ?
Cu6 Cu17 Cu1 109.40(3) . . ?
Cu1 Cu17 Cu1 63.29(4) 2 . ?
S6 Cu18 S2 170.73(7) . . ?
S6 Cu18 Cu8 120.84(4) . . ?
S2 Cu18 Cu8 56.81(4) . . ?
S6 Cu18 Cu20 128.43(4) . . ?
S2 Cu18 Cu20 56.73(4) . . ?
Cu8 Cu18 Cu20 109.59(3) . . ?
S6 Cu18 Cu9 54.62(4) . . ?
S2 Cu18 Cu9 124.25(5) . . ?
Cu8 Cu18 Cu9 67.46(3) . . ?
Cu20 Cu18 Cu9 158.13(4) . . ?
S6 Cu18 Cu5 94.75(4) . . ?
S2 Cu18 Cu5 94.43(4) . . ?
Cu8 Cu18 Cu5 109.22(3) . . ?
Cu20 Cu18 Cu5 56.96(2) . . ?
Cu9 Cu18 Cu5 102.57(3) . . ?
S6 Cu18 Cu23 50.37(4) . . ?
S2 Cu18 Cu23 135.10(4) . . ?
Cu8 Cu18 Cu23 160.05(4) . . ?
Cu20 Cu18 Cu23 78.45(3) . . ?
Cu9 Cu18 Cu23 98.08(3) . . ?
Cu5 Cu18 Cu23 58.96(2) . . ?
S6 Cu18 Cu3 136.38(5) . . ?
S2 Cu18 Cu3 52.01(4) . . ?
Cu8 Cu18 Cu3 61.94(3) . . ?
Cu20 Cu18 Cu3 60.90(3) . . ?
Cu9 Cu18 Cu3 101.33(3) . . ?
Cu5 Cu18 Cu3 51.66(2) . . ?
Cu23 Cu18 Cu3 110.35(3) . . ?
S11 Cu19 S10 169.87(6) . . ?
S11 Cu19 Cu22 126.93(5) . . ?
S10 Cu19 Cu22 58.29(4) . . ?
S11 Cu19 Cu13 119.98(5) . . ?
S10 Cu19 Cu13 57.23(4) . . ?
Cu22 Cu19 Cu13 112.55(3) . . ?
S11 Cu19 Cu14 55.20(4) . . ?
S10 Cu19 Cu14 123.51(5) . . ?
Cu22 Cu19 Cu14 160.40(3) . . ?
Cu13 Cu19 Cu14 66.31(3) . . ?
S11 Cu19 Cu4 137.89(5) . . ?
S10 Cu19 Cu4 51.36(4) . . ?
Cu22 Cu19 Cu4 62.41(3) . . ?
Cu13 Cu19 Cu4 63.67(3) . . ?
Cu14 Cu19 Cu4 102.42(3) . . ?
S11 Cu19 Cu5 95.89(4) . . ?
S10 Cu19 Cu5 94.02(4) . . ?
Cu22 Cu19 Cu5 55.17(2) . . ?
Cu13 Cu19 Cu5 112.94(3) . . ?
Cu14 Cu19 Cu5 106.28(3) . . ?
Cu4 Cu19 Cu5 53.00(2) . . ?
S11 Cu19 Cu21 51.60(4) . . ?
S10 Cu19 Cu21 134.13(5) . . ?
Cu22 Cu19 Cu21 75.90(3) . . ?
Cu13 Cu19 Cu21 162.12(3) . . ?
Cu14 Cu19 Cu21 100.25(3) . . ?
Cu4 Cu19 Cu21 110.62(3) . . ?
Cu5 Cu19 Cu21 57.81(2) . . ?
P6 Cu20 S2 108.23(5) . . ?
P6 Cu20 S12 105.42(5) . . ?
S2 Cu20 S12 143.15(5) . . ?
P6 Cu20 Cu18 137.84(5) . . ?
S2 Cu20 Cu18 51.62(4) . . ?
S12 Cu20 Cu18 92.81(4) . . ?
P6 Cu20 Cu5 152.60(5) . . ?
S2 Cu20 Cu5 97.84(4) . . ?
S12 Cu20 Cu5 52.81(4) . . ?
Cu18 Cu20 Cu5 66.34(3) . . ?
P6 Cu20 Cu21 91.57(5) . . ?
S2 Cu20 Cu21 139.28(5) . . ?
S12 Cu20 Cu21 52.52(4) . . ?
Cu18 Cu20 Cu21 128.59(3) . . ?
Cu5 Cu20 Cu21 62.41(3) . . ?
P6 Cu20 Cu3 138.13(5) . . ?
S2 Cu20 Cu3 53.05(4) . . ?
S12 Cu20 Cu3 107.47(4) . . ?
Cu18 Cu20 Cu3 65.05(3) . . ?
Cu5 Cu20 Cu3 55.11(2) . . ?
Cu21 Cu20 Cu3 88.39(3) . . ?
P7 Cu21 S12 107.03(6) . . ?
P7 Cu21 S11 114.59(6) . . ?
S12 Cu21 S11 136.11(5) . . ?
P7 Cu21 Cu15 118.27(5) . . ?
S12 Cu21 Cu15 118.56(4) . . ?
S11 Cu21 Cu15 50.88(4) . . ?
P7 Cu21 Cu20 93.07(5) . . ?
S12 Cu21 Cu20 53.19(4) . . ?
S11 Cu21 Cu20 133.86(4) . . ?
Cu15 Cu21 Cu20 83.95(3) . . ?
P7 Cu21 Cu5 147.99(5) . . ?
S12 Cu21 Cu5 50.19(4) . . ?
S11 Cu21 Cu5 94.80(4) . . ?
Cu15 Cu21 Cu5 70.20(3) . . ?
Cu20 Cu21 Cu5 55.87(2) . . ?
P7 Cu21 Cu19 150.16(5) . . ?
S12 Cu21 Cu19 89.57(4) . . ?
S11 Cu21 Cu19 46.86(4) . . ?
Cu15 Cu21 Cu19 71.20(3) . . ?
Cu20 Cu21 Cu19 116.57(3) . . ?
Cu5 Cu21 Cu19 60.87(3) . . ?
P8 Cu22 S12 104.74(6) . . ?
P8 Cu22 S10 108.33(5) . . ?
S12 Cu22 S10 144.66(5) . . ?
P8 Cu22 Cu5 151.83(5) . . ?
S12 Cu22 Cu5 53.27(4) . . ?
S10 Cu22 Cu5 97.88(4) . . ?
P8 Cu22 Cu19 138.30(5) . . ?
S12 Cu22 Cu19 95.59(4) . . ?
S10 Cu22 Cu19 50.68(4) . . ?
Cu5 Cu22 Cu19 67.54(3) . . ?
P8 Cu22 Cu23 89.60(4) . . ?
S12 Cu22 Cu23 51.70(4) . . ?
S10 Cu22 Cu23 139.18(4) . . ?
Cu5 Cu22 Cu23 63.26(3) . . ?
Cu19 Cu22 Cu23 130.70(3) . . ?
P8 Cu22 Cu4 137.61(5) . . ?
S12 Cu22 Cu4 109.14(4) . . ?
S10 Cu22 Cu4 50.18(4) . . ?
Cu5 Cu22 Cu4 56.16(2) . . ?
Cu19 Cu22 Cu4 62.33(3) . . ?
Cu23 Cu22 Cu4 91.83(3) . . ?
S6 Cu23 P9 115.88(6) . . ?
S6 Cu23 S12 133.71(5) . . ?
P9 Cu23 S12 107.94(5) . . ?
S6 Cu23 Cu7 52.34(4) . . ?
P9 Cu23 Cu7 119.82(5) . . ?
S12 Cu23 Cu7 115.93(5) . . ?
S6 Cu23 Cu22 132.36(5) . . ?
P9 Cu23 Cu22 94.68(5) . . ?
S12 Cu23 Cu22 53.49(4) . . ?
Cu7 Cu23 Cu22 81.26(3) . . ?
S6 Cu23 Cu5 93.53(4) . . ?
P9 Cu23 Cu5 147.99(5) . . ?
S12 Cu23 Cu5 49.85(4) . . ?
Cu7 Cu23 Cu5 67.66(3) . . ?
Cu22 Cu23 Cu5 54.22(2) . . ?
S6 Cu23 Cu18 47.54(4) . . ?
P9 Cu23 Cu18 150.61(5) . . ?
S12 Cu23 Cu18 86.57(4) . . ?
Cu7 Cu23 Cu18 72.37(3) . . ?
Cu22 Cu23 Cu18 114.21(3) . . ?
Cu5 Cu23 Cu18 60.04(3) . . ?
O1 Cu24 C75 172.6(2) . . ?
O1 Cu24 Cu25 35.33(14) . . ?
C75 Cu24 Cu25 150.93(17) . . ?
O1 Cu25 C100 173.4(2) . . ?
O1 Cu25 Cu24 34.75(13) . . ?
C100 Cu25 Cu24 150.52(15) . . ?
Cu2 S1 Cu1 119.34(7) . . ?
Cu2 S1 Cu4 91.30(6) . . ?
Cu1 S1 Cu4 107.99(7) . . ?
Cu2 S1 Cu5 119.81(8) . . ?
Cu1 S1 Cu5 120.81(7) . . ?
Cu4 S1 Cu5 68.69(5) . . ?
Cu2 S1 Cu3 112.96(7) . . ?
Cu1 S1 Cu3 92.37(6) . . ?
Cu4 S1 Cu3 135.47(7) . . ?
Cu5 S1 Cu3 66.87(5) . . ?
Cu18 S2 Cu8 71.30(5) . . ?
Cu18 S2 Cu20 71.64(4) . . ?
Cu8 S2 Cu20 135.71(6) . . ?
Cu18 S2 Cu3 81.21(5) . . ?
Cu8 S2 Cu3 76.21(5) . . ?
Cu20 S2 Cu3 74.95(5) . . ?
Cu18 S2 Cu6 127.18(6) . . ?
Cu8 S2 Cu6 66.90(4) . . ?
Cu20 S2 Cu6 121.64(6) . . ?
Cu3 S2 Cu6 58.85(4) . . ?
Cu15 S3 Cu17 111.14(6) . . ?
Cu15 S3 Cu16 70.97(4) . . ?
Cu17 S3 Cu16 68.92(4) . . ?
Cu15 S3 Cu6 130.28(6) . . ?
Cu17 S3 Cu6 74.75(4) . . ?
Cu16 S3 Cu6 143.16(6) . . ?
Cu15 S3 Cu3 68.17(4) . . ?
Cu17 S3 Cu3 90.67(5) . . ?
Cu16 S3 Cu3 122.82(6) . . ?
Cu6 S3 Cu3 62.35(4) . . ?
Cu1 S4 Cu14 72.68(6) 2 2 ?
Cu1 S4 Cu8 101.84(7) 2 . ?
Cu14 S4 Cu8 121.42(7) 2 . ?
Cu1 S4 Cu16 91.31(7) 2 2 ?
Cu14 S4 Cu16 89.10(6) 2 2 ?
Cu8 S4 Cu16 149.09(7) . 2 ?
Cu1 S4 Cu6 104.83(7) 2 . ?
Cu14 S4 Cu6 164.70(8) 2 . ?
Cu8 S4 Cu6 73.86(5) . . ?
Cu16 S4 Cu6 75.78(5) 2 . ?
Cu18 S6 Cu7 98.15(6) . . ?
Cu18 S6 Cu23 82.08(5) . . ?
Cu7 S6 Cu23 74.38(5) . . ?
Cu18 S6 Cu9 74.75(5) . . ?
Cu7 S6 Cu9 74.51(5) . . ?
Cu23 S6 Cu9 137.69(7) . . ?
Cu10 S7 Cu7 114.04(6) . . ?
Cu10 S7 Cu12 73.07(4) . 2 ?
Cu7 S7 Cu12 71.14(4) . 2 ?
Cu10 S7 Cu11 69.44(4) . . ?
Cu7 S7 Cu11 131.42(6) . . ?
Cu12 S7 Cu11 141.89(6) 2 . ?
Cu10 S7 Cu4 88.16(5) . . ?
Cu7 S7 Cu4 68.73(4) . . ?
Cu12 S7 Cu4 122.89(6) 2 . ?
Cu11 S7 Cu4 62.89(4) . . ?
Cu2 S8 Cu13 93.82(7) 2 . ?
Cu2 S8 Cu9 73.66(5) 2 2 ?
Cu13 S8 Cu9 120.87(7) . 2 ?
Cu2 S8 Cu12 90.37(6) 2 . ?
Cu13 S8 Cu12 147.07(8) . . ?
Cu9 S8 Cu12 91.64(6) 2 . ?
Cu2 S8 Cu11 96.86(7) 2 . ?
Cu13 S8 Cu11 73.04(5) . . ?
Cu9 S8 Cu11 162.99(7) 2 . ?
Cu12 S8 Cu11 74.04(5) . . ?
Cu19 S10 Cu4 80.22(5) . . ?
Cu19 S10 Cu13 71.82(5) . . ?
Cu4 S10 Cu13 78.26(5) . . ?
Cu19 S10 Cu22 71.03(5) . . ?
Cu4 S10 Cu22 75.84(5) . . ?
Cu13 S10 Cu22 137.52(6) . . ?
Cu19 S10 Cu11 127.62(6) . . ?
Cu4 S10 Cu11 61.33(4) . . ?
Cu13 S10 Cu11 66.84(4) . . ?
Cu22 S10 Cu11 124.88(6) . . ?
Cu19 S11 Cu15 98.11(6) . . ?
Cu19 S11 Cu14 74.72(5) . . ?
Cu15 S11 Cu14 76.93(5) . . ?
Cu19 S11 Cu21 81.54(5) . . ?
Cu15 S11 Cu21 73.47(5) . . ?
Cu14 S11 Cu21 138.65(6) . . ?
Cu5 S12 Cu23 77.96(5) . . ?
Cu5 S12 Cu21 76.89(5) . . ?
Cu23 S12 Cu21 154.82(7) . . ?
Cu5 S12 Cu20 70.61(4) . . ?
Cu23 S12 Cu20 98.40(5) . . ?
Cu21 S12 Cu20 74.29(4) . . ?
Cu5 S12 Cu22 68.68(4) . . ?
Cu23 S12 Cu22 74.81(5) . . ?
Cu21 S12 Cu22 94.83(6) . . ?
Cu20 S12 Cu22 139.25(6) . . ?
P1 S5 Cu8 111.34(8) . . ?
P1 S5 Cu9 115.42(8) . . ?
Cu8 S5 Cu9 79.78(5) . . ?
P1 S9 Cu13 113.22(7) . 2 ?
P1 S9 Cu14 118.20(7) . 2 ?
Cu13 S9 Cu14 78.83(5) 2 2 ?
C7 P1 C1 105.7(2) . . ?
C7 P1 S5 103.97(15) . . ?
C1 P1 S5 107.61(14) . . ?
C7 P1 S9 109.22(14) . . ?
C1 P1 S9 104.61(16) . . ?
S5 P1 S9 124.42(9) . . ?
C2 C1 C6 120.0 . . ?
C2 C1 P1 121.8(2) . . ?
C6 C1 P1 117.9(2) . . ?
C1 C2 C3 120.0 . . ?
C4 C3 C2 120.0 . . ?
C3 C4 C5 120.0 . . ?
C4 C5 C6 120.0 . . ?
C5 C6 C1 120.0 . . ?
C8 C7 C12 120.0 . . ?
C8 C7 P1 119.3(2) . . ?
C12 C7 P1 120.5(2) . . ?
C9 C8 C7 120.0 . . ?
C8 C9 C10 120.0 . . ?
C11 C10 C9 120.0 . . ?
C10 C11 C12 120.0 . . ?
C11 C12 C7 120.0 . . ?
C19 P2 C25 101.8(2) . . ?
C19 P2 C13 105.78(19) . . ?
C25 P2 C13 102.9(2) . . ?
C19 P2 Cu6 117.50(14) . . ?
C25 P2 Cu6 113.57(19) . . ?
C13 P2 Cu6 113.63(15) . . ?
C14 C13 C18 120.0 . . ?
C14 C13 P2 120.9(2) . . ?
C18 C13 P2 118.9(2) . . ?
C13 C14 C15 120.0 . . ?
C16 C15 C14 120.0 . . ?
C15 C16 C17 120.0 . . ?
C18 C17 C16 120.0 . . ?
C17 C18 C13 120.0 . . ?
C20 C19 C24 120.0 . . ?
C20 C19 P2 117.4(2) . . ?
C24 C19 P2 122.4(2) . . ?
C19 C20 C21 120.0 . . ?
C22 C21 C20 120.0 . . ?
C23 C22 C21 120.0 . . ?
C24 C23 C22 120.0 . . ?
C23 C24 C19 120.0 . . ?
P2 C25 P3 115.4(3) . . ?
C26 P3 C32 101.31(19) . . ?
C26 P3 C25 98.8(2) . . ?
C32 P3 C25 110.4(2) . . ?
C26 P3 Cu16 118.53(13) . 2 ?
C32 P3 Cu16 117.73(15) . 2 ?
C25 P3 Cu16 108.36(18) . 2 ?
C27 C26 C31 120.0 . . ?
C27 C26 P3 117.7(2) . . ?
C31 C26 P3 122.3(2) . . ?
C28 C27 C26 120.0 . . ?
C27 C28 C29 120.0 . . ?
C30 C29 C28 120.0 . . ?
C29 C30 C31 120.0 . . ?
C30 C31 C26 120.0 . . ?
C33 C32 C37 120.0 . . ?
C33 C32 P3 115.7(2) . . ?
C37 C32 P3 124.3(2) . . ?
C32 C33 C34 120.0 . . ?
C33 C34 C35 120.0 . . ?
C36 C35 C34 120.0 . . ?
C35 C36 C37 120.0 . . ?
C36 C37 C32 120.0 . . ?
C44 P4 C38 107.08(19) . . ?
C44 P4 C50 101.8(2) . . ?
C38 P4 C50 102.7(2) . . ?
C44 P4 Cu11 109.57(15) . . ?
C38 P4 Cu11 119.18(15) . . ?
C50 P4 Cu11 114.92(18) . . ?
C39 C38 C43 120.0 . . ?
C39 C38 P4 122.4(3) . . ?
C43 C38 P4 117.4(3) . . ?
C38 C39 C40 120.0 . . ?
C41 C40 C39 120.0 . . ?
C40 C41 C42 120.0 . . ?
C41 C42 C43 120.0 . . ?
C42 C43 C38 120.0 . . ?
C45 C44 C49 120.0 . . ?
C45 C44 P4 121.1(2) . . ?
C49 C44 P4 118.1(2) . . ?
C46 C45 C44 120.0 . . ?
C45 C46 C47 120.0 . . ?
C48 C47 C46 120.0 . . ?
C47 C48 C49 120.0 . . ?
C48 C49 C44 120.0 . . ?
P5 C50 P4 114.3(3) . . ?
C57 P5 C50 109.0(2) . . ?
C57 P5 C51 101.0(2) . . ?
C50 P5 C51 98.9(2) . . ?
C57 P5 Cu12 120.14(15) . . ?
C50 P5 Cu12 106.14(18) . . ?
C51 P5 Cu12 119.52(13) . . ?
C52 C51 C56 120.0 . . ?
C52 C51 P5 121.5(2) . . ?
C56 C51 P5 118.4(2) . . ?
C53 C52 C51 120.0 . . ?
C54 C53 C52 120.0 . . ?
C53 C54 C55 120.0 . . ?
C54 C55 C56 120.0 . . ?
C55 C56 C51 120.0 . . ?
C58 C57 C62 120.0 . . ?
C58 C57 P5 114.2(2) . . ?
C62 C57 P5 125.4(2) . . ?
C59 C58 C57 120.0 . . ?
C58 C59 C60 120.0 . . ?
C61 C60 C59 120.0 . . ?
C60 C61 C62 120.0 . . ?
C61 C62 C57 120.0 . . ?
C75 P6 C69 107.2(2) . . ?
C75 P6 C63 105.9(2) . . ?
C69 P6 C63 101.04(19) . . ?
C75 P6 Cu20 115.20(19) . . ?
C69 P6 Cu20 113.52(13) . . ?
C63 P6 Cu20 112.75(15) . . ?
C64 C63 C68 120.0 . . ?
C64 C63 P6 122.8(3) . . ?
C68 C63 P6 117.2(3) . . ?
C63 C64 C65 120.0 . . ?
C66 C65 C64 120.0 . . ?
C67 C66 C65 120.0 . . ?
C68 C67 C66 120.0 . . ?
C67 C68 C63 120.0 . . ?
C70 C69 C74 120.0 . . ?
C70 C69 P6 122.3(2) . . ?
C74 C69 P6 117.4(2) . . ?
C69 C70 C71 120.0 . . ?
C72 C71 C70 120.0 . . ?
C71 C72 C73 120.0 . . ?
C74 C73 C72 120.0 . . ?
C73 C74 C69 120.0 . . ?
P6 C75 P7 111.0(3) . . ?
P6 C75 Cu24 109.7(3) . . ?
P7 C75 Cu24 101.4(3) . . ?
C82 P7 C76 100.0(2) . . ?
C82 P7 C75 104.3(3) . . ?
C76 P7 C75 111.2(2) . . ?
C82 P7 Cu21 111.87(16) . . ?
C76 P7 Cu21 115.76(15) . . ?
C75 P7 Cu21 112.49(18) . . ?
C77 C76 C81 120.0 . . ?
C77 C76 P7 118.8(2) . . ?
C81 C76 P7 121.2(2) . . ?
C76 C77 C78 120.0 . . ?
C79 C78 C77 120.0 . . ?
C78 C79 C80 120.0 . . ?
C81 C80 C79 120.0 . . ?
C80 C81 C76 120.0 . . ?
C83 C82 C87 120.0 . . ?
C83 C82 P7 121.7(3) . . ?
C87 C82 P7 118.3(3) . . ?
C82 C83 C84 120.0 . . ?
C85 C84 C83 120.0 . . ?
C84 C85 C86 120.0 . . ?
C87 C86 C85 120.0 . . ?
C86 C87 C82 120.0 . . ?
C94 P8 C88 101.96(18) . . ?
C94 P8 C100 107.1(2) . . ?
C88 P8 C100 106.8(2) . . ?
C94 P8 Cu22 111.89(14) . . ?
C88 P8 Cu22 112.24(13) . . ?
C100 P8 Cu22 115.77(17) . . ?
C89 C88 C93 120.0 . . ?
C89 C88 P8 123.10(19) . . ?
C93 C88 P8 116.60(19) . . ?
C88 C89 C90 120.0 . . ?
C91 C90 C89 120.0 . . ?
C92 C91 C90 120.0 . . ?
C91 C92 C93 120.0 . . ?
C92 C93 C88 120.0 . . ?
C95 C94 C99 120.0 . . ?
C95 C94 P8 121.7(2) . . ?
C99 C94 P8 118.3(2) . . ?
C96 C95 C94 120.0 . . ?
C97 C96 C95 120.0 . . ?
C96 C97 C98 120.0 . . ?
C97 C98 C99 120.0 . . ?
C98 C99 C94 120.0 . . ?
P9 C100 P8 111.3(3) . . ?
P9 C100 Cu25 102.0(3) . . ?
P8 C100 Cu25 108.9(3) . . ?
C100 P9 C107 109.3(2) . . ?
C100 P9 C101 104.8(2) . . ?
C107 P9 C101 99.8(2) . . ?
C100 P9 Cu23 112.08(18) . . ?
C107 P9 Cu23 115.56(13) . . ?
C101 P9 Cu23 114.14(14) . . ?
C102 C101 C106 120.0 . . ?
C102 C101 P9 117.4(3) . . ?
C106 C101 P9 122.6(3) . . ?
C103 C102 C101 120.0 . . ?
C102 C103 C104 120.0 . . ?
C105 C104 C103 120.0 . . ?
C104 C105 C106 120.0 . . ?
C105 C106 C101 120.0 . . ?
C108 C107 C112 120.0 . . ?
C108 C107 P9 122.8(2) . . ?
C112 C107 P9 117.2(2) . . ?
C107 C108 C109 120.0 . . ?
C110 C109 C108 120.0 . . ?
C111 C110 C109 120.0 . . ?
C110 C111 C112 120.0 . . ?
C111 C112 C107 120.0 . . ?
C113 O1 Cu24 125.0(4) . . ?
C113 O1 Cu25 125.1(4) . . ?
Cu24 O1 Cu25 109.9(2) . . ?
O1 C113 C115 109.4(14) . . ?
O1 C113 C119 107.8(9) . . ?
C115 C113 C119 71.3(15) . . ?
O1 C113 C114 114.6(13) . . ?
C115 C113 C114 98.1(19) . . ?
C119 C113 C114 137.3(15) . . ?
O1 C113 C117 108.6(10) . . ?
C115 C113 C117 132.2(16) . . ?
C119 C113 C117 121.7(12) . . ?
C114 C113 C117 38.9(13) . . ?
O1 C113 C118 108.5(12) . . ?
C115 C113 C118 39.0(15) . . ?
C119 C113 C118 108.5(15) . . ?
C114 C113 C118 62.7(15) . . ?
C117 C113 C118 101.2(14) . . ?
O1 C113 C116 107.1(10) . . ?
C115 C113 C116 107.6(16) . . ?
C119 C113 C116 38.5(10) . . ?
C114 C113 C116 119.2(16) . . ?
C117 C113 C116 87.5(13) . . ?
C118 C113 C116 138.2(15) . . ?
C122 C121 C126 120.0 . . ?
C122 C121 C127 118.2(12) . . ?
C126 C121 C127 121.8(11) . . ?
C121 C122 C123 120.0 . . ?
C122 C123 C124 120.0 . . ?
C125 C124 C123 120.0 . . ?
C126 C125 C124 120.0 . . ?
C125 C126 C121 120.0 . . ?
C132 C131 C136 120.0 . . ?
C132 C131 C137 111.4(14) . . ?
C136 C131 C137 128.5(14) . . ?
C133 C132 C131 120.0 . . ?
C132 C133 C134 120.0 . . ?
C133 C134 C135 120.0 . . ?
C136 C135 C134 120.0 . . ?
C135 C136 C131 120.0 . . ?
C241 C147 C141 15.9(10) . . ?
C142 C141 C146 120.0 . . ?
C142 C141 C147 152(2) . . ?
C146 C141 C147 87(2) . . ?
C143 C142 C141 120.0 . . ?
C144 C143 C142 120.0 . . ?
C143 C144 C145 120.0 . . ?
C144 C145 C146 120.0 . . ?
C145 C146 C141 120.0 . . ?
C242 C241 C246 120.0 . . ?
C242 C241 C147 110.1(16) . . ?
C246 C241 C147 129.7(16) . . ?
C241 C242 C243 120.0 . . ?
C242 C243 C244 120.0 . . ?
C245 C244 C243 120.0 . . ?
C246 C245 C244 120.0 . . ?
C245 C246 C241 120.0 . . ?
C152 C151 C156 120.0 . . ?
C152 C151 C157 119.4(11) . . ?
C156 C151 C157 119.8(11) . . ?
C151 C152 C153 120.0 . . ?
C154 C153 C152 120.0 . . ?
C155 C154 C153 120.0 . . ?
C154 C155 C156 120.0 . . ?
C155 C156 C151 120.0 . . ?
C162 C161 C166 120.0 . . ?
C162 C161 C167 124(2) . . ?
C166 C161 C167 115(2) . . ?
C161 C162 C163 120.0 . . ?
C164 C163 C162 120.0 . . ?
C163 C164 C165 120.0 . . ?
C166 C165 C164 120.0 . . ?
C165 C166 C161 120.0 . . ?
C172 C171 C176 120.0 . . ?
C172 C171 C177 126.0(19) . . ?
C176 C171 C177 112.2(19) . . ?
C171 C172 C173 120.0 . . ?
C172 C173 C174 120.0 . . ?
C175 C174 C173 120.0 . . ?
C176 C175 C174 120.0 . . ?
C175 C176 C171 120.0 . . ?
C175 C176 C176 141(2) . 5_666 ?
C171 C176 C176 98(2) . 5_666 ?
C182 C181 C182 121(3) . 2_655 ?
C182 C181 C185 119.7(15) . . ?
C182 C181 C185 119.7(15) 2_655 . ?
C181 C182 C183 126(2) . . ?
C182 C183 C184 110(2) . . ?
C183 C184 C183 127(3) . 2_655 ?
C192 C191 C196 120.0 . . ?
C192 C191 C197 119.2(15) . . ?
C196 C191 C197 114.9(15) . . ?
C191 C192 C193 120.0 . . ?
C194 C193 C192 120.0 . . ?
C193 C194 C195 120.0 . . ?
C196 C195 C194 120.0 . . ?
C195 C196 C191 120.0 . . ?

loop_
_geom_bond_atom_site_label_1
_geom_bond_atom_site_label_2
_geom_bond_distance
_geom_bond_site_symmetry_2
_geom_bond_publ_flag
Cu1 S4 2.204(2) 2 ?
Cu1 S1 2.225(2) . ?
Cu1 Cu14 2.6312(11) . ?
Cu1 Cu2 2.6838(13) 2 ?
Cu1 Cu17 2.9515(12) . ?
Cu1 Cu15 3.0093(12) . ?
Cu2 S8 2.1770(19) 2 ?
Cu2 S1 2.1927(18) . ?
Cu2 Cu9 2.6745(13) . ?
Cu2 Cu1 2.6838(13) 2 ?
Cu2 Cu7 2.9608(12) . ?
Cu2 Cu10 2.9685(12) . ?
Cu3 S1 2.3178(16) . ?
Cu3 S2 2.3473(17) . ?
Cu3 S3 2.4462(15) . ?
Cu3 Cu6 2.5216(9) . ?
Cu3 Cu5 2.5376(9) . ?
Cu3 Cu15 2.6136(10) . ?
Cu3 Cu20 2.8365(11) . ?
Cu3 Cu8 2.8732(11) . ?
Cu3 Cu18 2.9433(11) . ?
Cu4 S10 2.2652(15) . ?
Cu4 S1 2.2770(16) . ?
Cu4 S7 2.4589(15) . ?
Cu4 Cu11 2.5649(10) . ?
Cu4 Cu5 2.5751(10) . ?
Cu4 Cu7 2.6669(11) . ?
Cu4 Cu19 2.8578(10) . ?
Cu4 Cu22 2.8598(10) . ?
Cu4 Cu13 2.9124(12) . ?
Cu5 S12 2.2257(15) . ?
Cu5 S1 2.2876(16) . ?
Cu5 Cu22 2.5869(9) . ?
Cu5 Cu20 2.6354(10) . ?
Cu5 Cu21 2.8217(10) . ?
Cu5 Cu23 2.8478(11) . ?
Cu5 Cu18 2.8797(11) . ?
Cu5 Cu19 2.9125(11) . ?
Cu6 P2 2.2372(15) . ?
Cu6 S4 2.3860(16) . ?
Cu6 S3 2.4251(14) . ?
Cu6 S2 2.7383(16) . ?
Cu6 Cu8 2.8049(11) . ?
Cu6 Cu17 2.8277(9) . ?
Cu6 Cu16 2.8916(11) 2 ?
Cu7 S6 2.2324(16) . ?
Cu7 S7 2.2566(15) . ?
Cu7 Cu12 2.6533(9) 2 ?
Cu7 Cu23 2.7158(10) . ?
Cu7 Cu9 2.7340(10) . ?
Cu8 S4 2.2804(17) . ?
Cu8 S5 2.2912(16) . ?
Cu8 S2 2.3083(15) . ?
Cu8 Cu18 2.6128(10) . ?
Cu8 Cu9 2.9524(11) . ?
Cu9 S8 2.2823(16) 2 ?
Cu9 S6 2.2836(14) . ?
Cu9 S5 2.3124(15) . ?
Cu9 Cu18 2.7022(9) . ?
Cu10 S7 2.2272(13) 2 ?
Cu10 S7 2.2272(13) . ?
Cu10 Cu11 2.6748(8) . ?
Cu10 Cu11 2.6748(8) 2 ?
Cu10 Cu12 2.6984(9) . ?
Cu10 Cu12 2.6984(9) 2 ?
Cu10 Cu2 2.9685(12) 2 ?
Cu11 P4 2.2339(15) . ?
Cu11 S8 2.4493(17) . ?
Cu11 S7 2.4574(16) . ?
Cu11 S10 2.7078(15) . ?
Cu11 Cu13 2.8009(10) . ?
Cu11 Cu12 2.8620(10) . ?
Cu12 P5 2.2394(15) . ?
Cu12 S8 2.3003(16) . ?
Cu12 S7 2.3043(14) 2 ?
Cu12 Cu7 2.6533(9) 2 ?
Cu13 S8 2.2498(16) . ?
Cu13 S9 2.2988(16) 2 ?
Cu13 S10 2.3488(16) . ?
Cu13 Cu19 2.6538(10) . ?
Cu13 Cu14 2.9364(11) . ?
Cu14 S4 2.2356(16) 2 ?
Cu14 S11 2.3107(15) . ?
Cu14 S9 2.3261(16) 2 ?
Cu14 Cu19 2.7144(10) . ?
Cu14 Cu15 2.7941(11) . ?
Cu15 S11 2.1779(14) . ?
Cu15 S3 2.2040(14) . ?
Cu15 Cu16 2.6638(10) . ?
Cu15 Cu21 2.6913(10) . ?
Cu16 P3 2.2327(15) 2 ?
Cu16 S4 2.3216(17) 2 ?
Cu16 S3 2.3782(16) . ?
Cu16 Cu17 2.6079(8) . ?
Cu16 Cu6 2.8916(11) 2 ?
Cu17 S3 2.2257(13) 2 ?
Cu17 S3 2.2257(13) . ?
Cu17 Cu16 2.6079(8) 2 ?
Cu17 Cu6 2.8277(9) 2 ?
Cu17 Cu1 2.9515(12) 2 ?
Cu18 S6 2.1655(15) . ?
Cu18 S2 2.1704(15) . ?
Cu18 Cu20 2.6277(9) . ?
Cu18 Cu23 2.9071(9) . ?
Cu19 S11 2.1581(15) . ?
Cu19 S10 2.1692(15) . ?
Cu19 Cu22 2.6518(10) . ?
Cu19 Cu21 2.9255(10) . ?
Cu20 P6 2.2904(15) . ?
Cu20 S2 2.3149(14) . ?
Cu20 S12 2.3319(14) . ?
Cu20 Cu21 2.8038(11) . ?
Cu21 P7 2.2903(16) . ?
Cu21 S12 2.3113(15) . ?
Cu21 S11 2.3179(16) . ?
Cu22 P8 2.2818(14) . ?
Cu22 S12 2.3562(15) . ?
Cu22 S10 2.3856(16) . ?
Cu22 Cu23 2.8290(11) . ?
Cu23 S6 2.2606(14) . ?
Cu23 P9 2.2908(15) . ?
Cu23 S12 2.3005(14) . ?
Cu24 O1 1.845(4) . ?
Cu24 C75 1.922(6) . ?
Cu24 Cu25 3.0437(12) . ?
Cu25 O1 1.872(5) . ?
Cu25 C100 1.931(6) . ?
S4 Cu1 2.204(2) 2 ?
S4 Cu14 2.2356(16) 2 ?
S4 Cu16 2.3216(17) 2 ?
S7 Cu12 2.3043(14) 2 ?
S8 Cu2 2.1770(19) 2 ?
S8 Cu9 2.2823(16) 2 ?
S5 P1 2.0324(19) . ?
S9 P1 2.081(2) . ?
S9 Cu13 2.2988(16) 2 ?
S9 Cu14 2.3261(16) 2 ?
P1 C7 1.820(3) . ?
P1 C1 1.819(3) . ?
C1 C2 1.3900 . ?
C1 C6 1.3900 . ?
C2 C3 1.3900 . ?
C3 C4 1.3900 . ?
C4 C5 1.3900 . ?
C5 C6 1.3900 . ?
C7 C8 1.3900 . ?
C7 C12 1.3900 . ?
C8 C9 1.3900 . ?
C9 C10 1.3900 . ?
C10 C11 1.3900 . ?
C11 C12 1.3900 . ?
P2 C19 1.806(3) . ?
P2 C25 1.831(5) . ?
P2 C13 1.901(4) . ?
C13 C14 1.3900 . ?
C13 C18 1.3900 . ?
C14 C15 1.3900 . ?
C15 C16 1.3900 . ?
C16 C17 1.3900 . ?
C17 C18 1.3900 . ?
C19 C20 1.3900 . ?
C19 C24 1.3900 . ?
C20 C21 1.3900 . ?
C21 C22 1.3900 . ?
C22 C23 1.3900 . ?
C23 C24 1.3900 . ?
C25 P3 1.877(6) . ?
P3 C26 1.818(3) . ?
P3 C32 1.836(3) . ?
P3 Cu16 2.2327(15) 2 ?
C26 C27 1.3900 . ?
C26 C31 1.3900 . ?
C27 C28 1.3900 . ?
C28 C29 1.3900 . ?
C29 C30 1.3900 . ?
C30 C31 1.3900 . ?
C32 C33 1.3900 . ?
C32 C37 1.3900 . ?
C33 C34 1.3900 . ?
C34 C35 1.3900 . ?
C35 C36 1.3900 . ?
C36 C37 1.3900 . ?
P4 C44 1.802(3) . ?
P4 C38 1.810(3) . ?
P4 C50 1.888(6) . ?
C38 C39 1.3900 . ?
C38 C43 1.3900 . ?
C39 C40 1.3900 . ?
C40 C41 1.3900 . ?
C41 C42 1.3900 . ?
C42 C43 1.3900 . ?
C44 C45 1.3900 . ?
C44 C49 1.3900 . ?
C45 C46 1.3900 . ?
C46 C47 1.3900 . ?
C47 C48 1.3900 . ?
C48 C49 1.3900 . ?
C50 P5 1.841(5) . ?
P5 C57 1.820(3) . ?
P5 C51 1.891(4) . ?
C51 C52 1.3900 . ?
C51 C56 1.3900 . ?
C52 C53 1.3900 . ?
C53 C54 1.3900 . ?
C54 C55 1.3900 . ?
C55 C56 1.3900 . ?
C57 C58 1.3900 . ?
C57 C62 1.3900 . ?
C58 C59 1.3900 . ?
C59 C60 1.3900 . ?
C60 C61 1.3900 . ?
C61 C62 1.3900 . ?
P6 C75 1.776(6) . ?
P6 C69 1.836(3) . ?
P6 C63 1.898(4) . ?
C63 C64 1.3900 . ?
C63 C68 1.3900 . ?
C64 C65 1.3900 . ?
C65 C66 1.3900 . ?
C66 C67 1.3900 . ?
C67 C68 1.3900 . ?
C69 C70 1.3900 . ?
C69 C74 1.3900 . ?
C70 C71 1.3900 . ?
C71 C72 1.3900 . ?
C72 C73 1.3900 . ?
C73 C74 1.3900 . ?
C75 P7 1.850(7) . ?
P7 C82 1.823(3) . ?
P7 C76 1.847(3) . ?
C76 C77 1.3900 . ?
C76 C81 1.3900 . ?
C77 C78 1.3900 . ?
C78 C79 1.3900 . ?
C79 C80 1.3900 . ?
C80 C81 1.3900 . ?
C82 C83 1.3900 . ?
C82 C87 1.3900 . ?
C83 C84 1.3900 . ?
C84 C85 1.3900 . ?
C85 C86 1.3900 . ?
C86 C87 1.3900 . ?
P8 C94 1.821(3) . ?
P8 C88 1.837(3) . ?
P8 C100 1.845(6) . ?
C88 C89 1.3900 . ?
C88 C93 1.3900 . ?
C89 C90 1.3900 . ?
C90 C91 1.3900 . ?
C91 C92 1.3900 . ?
C92 C93 1.3900 . ?
C94 C95 1.3900 . ?
C94 C99 1.3900 . ?
C95 C96 1.3900 . ?
C96 C97 1.3900 . ?
C97 C98 1.3900 . ?
C98 C99 1.3900 . ?
C100 P9 1.787(5) . ?
P9 C107 1.837(3) . ?
P9 C101 1.905(4) . ?
C101 C102 1.3900 . ?
C101 C106 1.3900 . ?
C102 C103 1.3900 . ?
C103 C104 1.3900 . ?
C104 C105 1.3900 . ?
C105 C106 1.3900 . ?
C107 C108 1.3900 . ?
C107 C112 1.3900 . ?
C108 C109 1.3900 . ?
C109 C110 1.3900 . ?
C110 C111 1.3900 . ?
C111 C112 1.3900 . ?
O1 C113 1.413(9) . ?
C113 C115 1.51(3) . ?
C113 C119 1.515(18) . ?
C113 C114 1.54(3) . ?
C113 C117 1.57(2) . ?
C113 C118 1.57(3) . ?
C113 C116 1.63(2) . ?
C127 C121 1.469(19) . ?
C121 C122 1.3900 . ?
C121 C126 1.3900 . ?
C122 C123 1.3900 . ?
C123 C124 1.3900 . ?
C124 C125 1.3900 . ?
C125 C126 1.3900 . ?
C137 C131 1.39(3) . ?
C131 C132 1.3900 . ?
C131 C136 1.3900 . ?
C132 C133 1.3900 . ?
C133 C134 1.3900 . ?
C134 C135 1.3900 . ?
C135 C136 1.3900 . ?
C147 C241 1.43(2) . ?
C147 C141 1.59(3) . ?
C141 C142 1.3900 . ?
C141 C146 1.3900 . ?
C142 C143 1.3900 . ?
C143 C144 1.3900 . ?
C144 C145 1.3900 . ?
C145 C146 1.3900 . ?
C241 C242 1.3900 . ?
C241 C246 1.3900 . ?
C242 C243 1.3900 . ?
C243 C244 1.3900 . ?
C244 C245 1.3900 . ?
C245 C246 1.3900 . ?
C157 C151 1.51(2) . ?
C151 C152 1.3900 . ?
C151 C156 1.3900 . ?
C152 C153 1.3900 . ?
C153 C154 1.3900 . ?
C154 C155 1.3900 . ?
C155 C156 1.3900 . ?
C167 C161 1.57(6) . ?
C161 C162 1.3900 . ?
C161 C166 1.3900 . ?
C162 C163 1.3900 . ?
C163 C164 1.3900 . ?
C164 C165 1.3900 . ?
C165 C166 1.3900 . ?
C177 C171 1.59(4) . ?
C171 C172 1.3900 . ?
C171 C176 1.3900 . ?
C172 C173 1.3900 . ?
C173 C174 1.3900 . ?
C174 C175 1.3900 . ?
C175 C176 1.3900 . ?
C176 C176 1.94(3) 5_666 ?
C181 C182 1.319(18) . ?
C181 C182 1.319(18) 2_655 ?
C181 C185 1.58(4) . ?
C182 C183 1.40(2) . ?
C183 C184 1.46(2) . ?
C184 C183 1.46(2) 2_655 ?
C197 C191 1.503(15) . ?
C191 C192 1.3900 . ?
C191 C196 1.3900 . ?
C192 C193 1.3900 . ?
C193 C194 1.3900 . ?
C194 C195 1.3900 . ?
C195 C196 1.3900 . ?
